data_4132759
loop_
_publ_author_name
'Oki, Kosuke'
'Takase, Masayoshi'
'Mori, Shigeki'
'Shiotari, Akitoshi'
'Sugimoto, Yoshiaki'
'Ohara, Keishi'
'Okujima, Tetsuo'
'Uno, Hidemitsu'

_publ_section_title
;
 Synthesis, Structures, and Properties of Core-Expanded Azacoronene
 Analogue: A Twisted \p-System with Two N-Doped Heptagons.
;
_journal_issue 33
_journal_name_full 'Journal of the American Chemical Society'
_journal_page_first 10430
_journal_page_last 10434
_journal_paper_doi 10.1021/jacs.8b06079
_journal_volume 140
_journal_year 2018
_chemical_absolute_configuration unk
_chemical_formula_moiety 'C74 H80 N8, 2(F6 P), C4 H8 O2, 0.172(H2 O)'
_chemical_formula_sum 'C78 H88.34 F12 N8 O2.17 P2'
_chemical_formula_weight 1462.60
_space_group_crystal_system monoclinic
_space_group_IT_number 7
_space_group_name_Hall 'P -2yc'
_space_group_name_H-M_alt 'P 1 c 1'
_atom_sites_solution_hydrogens geom
_atom_sites_solution_primary direct
_atom_sites_solution_secondary difmap
_cell_angle_alpha 90.0000
_cell_angle_beta 106.369(8)
_cell_angle_gamma 90.0000
_cell_formula_units_Z 4
_cell_length_a 18.9374(3)
_cell_length_b 19.0517(4)
_cell_length_c 20.3855(4)
_cell_measurement_reflns_used 62822
_cell_measurement_temperature 100
_cell_measurement_theta_max 68.22
_cell_measurement_theta_min 3.24
_cell_volume 7056.8(4)
_computing_cell_refinement 'RAPID AUTO'
_computing_data_collection 'RAPID AUTO (Rigaku, ????)'
_computing_data_reduction 'RAPID AUTO'
_computing_molecular_graphics 'CrystalStructure 4.2'
_computing_publication_material 'CrystalStructure 4.2 (Rigaku, 2017)'
_computing_structure_refinement 'SHELXL Version 2018/3 (Sheldrick, 2008)'
_computing_structure_solution 'SIR2011 (Burla, et al., 2012)'
_diffrn_ambient_temperature 100
_diffrn_detector_area_resol_mean 10.000
_diffrn_measured_fraction_theta_full 1.000
_diffrn_measured_fraction_theta_max 0.999
_diffrn_measurement_device_type 'Rigaku R-AXIS RAPID'
_diffrn_measurement_method \w
_diffrn_radiation_type 'Cu K\a'
_diffrn_radiation_wavelength 1.54187
_diffrn_reflns_av_R_equivalents 0.0389
_diffrn_reflns_av_unetI/netI 0.0598
_diffrn_reflns_Laue_measured_fraction_full 1.000
_diffrn_reflns_Laue_measured_fraction_max 0.999
_diffrn_reflns_limit_h_max 22
_diffrn_reflns_limit_h_min -22
_diffrn_reflns_limit_k_max 22
_diffrn_reflns_limit_k_min -22
_diffrn_reflns_limit_l_max 24
_diffrn_reflns_limit_l_min -24
_diffrn_reflns_number 81939
_diffrn_reflns_point_group_measured_fraction_full 0.942
_diffrn_reflns_point_group_measured_fraction_max 0.939
_diffrn_reflns_theta_full 67.687
_diffrn_reflns_theta_max 68.214
_diffrn_reflns_theta_min 3.238
_diffrn_standards_number 0
_exptl_absorpt_coefficient_mu 1.296
_exptl_absorpt_correction_T_max 0.901
_exptl_absorpt_correction_T_min 0.714
_exptl_absorpt_correction_type multi-scan
_exptl_absorpt_process_details 'ABSCOR (Rigaku, 1995)'
_exptl_crystal_colour brown
_exptl_crystal_density_diffrn 1.377
_exptl_crystal_density_method 'not measured'
_exptl_crystal_description platelet
_exptl_crystal_F_000 3070.80
_exptl_crystal_size_max 0.230
_exptl_crystal_size_mid 0.200
_exptl_crystal_size_min 0.080
_refine_diff_density_max 0.58
_refine_diff_density_min -0.29
_refine_ls_abs_structure_details
;
 Flack x determined using 8848 quotients [(I+)-(I-)]/[(I+)+(I-)]
 (Parsons, Flack and Wagner, Acta Cryst. B69 (2013) 249-259).
;
_refine_ls_abs_structure_Flack 0.034(5)
_refine_ls_extinction_method none
_refine_ls_goodness_of_fit_ref 1.077
_refine_ls_hydrogen_treatment mixed
_refine_ls_number_parameters 1981
_refine_ls_number_reflns 24277
_refine_ls_number_restraints 187
_refine_ls_R_factor_all 0.0454
_refine_ls_R_factor_gt 0.0399
_refine_ls_shift/su_max 0.000
_refine_ls_structure_factor_coef Fsqd
_refine_ls_weighting_details 'w = 1/[\s^2^(Fo^2^)+(0.0480P)^2^+1.6868P] where P=(Fo^2^+2Fc^2^)/3'
_refine_ls_weighting_scheme calc
_refine_ls_wR_factor_gt 0.0968
_refine_ls_wR_factor_ref 0.0993
_reflns_Friedel_coverage 0.880
_reflns_Friedel_fraction_full 0.884
_reflns_Friedel_fraction_max 0.880
_reflns_number_gt 21862
_reflns_number_total 24277
_reflns_threshold_expression F^2^>2.0\s(F^2^)
_cod_data_source_file ja8b06079_si_004.cif
_cod_data_source_block 20160729
_cod_original_cell_volume 7056.7(4)
_cod_database_code 4132759

loop_
_space_group_symop_id
_space_group_symop_operation_xyz
1 +X,+Y,+Z
2 +X,-Y,1/2+Z

loop_
_atom_site_label
_atom_site_type_symbol
_atom_site_fract_x
_atom_site_fract_y
_atom_site_fract_z
_atom_site_U_iso_or_equiv
_atom_site_adp_type
_atom_site_occupancy
_atom_site_site_symmetry_order
_atom_site_calc_flag
_atom_site_refinement_flags_posn
_atom_site_refinement_flags_adp
_atom_site_refinement_flags_occupancy
_atom_site_disorder_assembly
_atom_site_disorder_group
O3 O 0.5472(4) 0.1577(5) 0.6829(4) 0.084(3) Uani 0.656(8) 1 d D U P A 1
O4 O 0.4732(6) 0.1442(6) 0.5787(5) 0.073(3) Uani 0.656(8) 1 d D U P A 1
C153 C 0.4745(6) 0.2554(6) 0.6295(6) 0.090(4) Uani 0.656(8) 1 d D U P A 1
H15I H 0.427497 0.256705 0.640728 0.135 Uiso 0.656(8) 1 calc R U P A 1
H15J H 0.467307 0.272358 0.582669 0.135 Uiso 0.656(8) 1 calc R U P A 1
H15K H 0.510231 0.285493 0.661348 0.135 Uiso 0.656(8) 1 calc R U P A 1
C154 C 0.5022(5) 0.1831(6) 0.6351(5) 0.071(3) Uani 0.656(8) 1 d D U P A 1
C155 C 0.5009(6) 0.0746(7) 0.5784(6) 0.076(3) Uani 0.656(8) 1 d D U P A 1
H15L H 0.484750 0.045658 0.611910 0.091 Uiso 0.656(8) 1 calc R U P A 1
H15M H 0.555326 0.075827 0.592737 0.091 Uiso 0.656(8) 1 calc R U P A 1
C156 C 0.4749(8) 0.0419(8) 0.5101(7) 0.092(4) Uani 0.656(8) 1 d D U P A 1
H15F H 0.421020 0.039977 0.496076 0.139 Uiso 0.656(8) 1 calc R U P A 1
H15G H 0.494763 -0.005807 0.511936 0.139 Uiso 0.656(8) 1 calc R U P A 1
H15H H 0.491767 0.069800 0.477051 0.139 Uiso 0.656(8) 1 calc R U P A 1
O5 O 0.4073(6) 0.3540(6) 0.6060(6) 0.065(4) Uani 0.344(8) 1 d D . P A 2
H555 H 0.441(6) 0.383(6) 0.625(9) 0.078 Uiso 0.344(8) 1 d D U P A 2
H556 H 0.429(7) 0.316(4) 0.605(10) 0.078 Uiso 0.344(8) 1 d D U P A 2
O3A O 0.5666(6) 0.1200(7) 0.6524(7) 0.056(3) Uani 0.344(8) 1 d D U P A 2
O4A O 0.4756(13) 0.1170(9) 0.5582(11) 0.093(7) Uani 0.344(8) 1 d D U P A 2
C253 C 0.5301(12) 0.2284(9) 0.5918(12) 0.101(9) Uani 0.344(8) 1 d D U P A 2
H25A H 0.558028 0.253543 0.632834 0.151 Uiso 0.344(8) 1 calc R U P A 2
H25B H 0.480432 0.248197 0.575716 0.151 Uiso 0.344(8) 1 calc R U P A 2
H25C H 0.555027 0.233192 0.555930 0.151 Uiso 0.344(8) 1 calc R U P A 2
C254 C 0.5251(9) 0.1513(8) 0.6086(8) 0.052(4) Uani 0.344(8) 1 d D U P A 2
C255 C 0.4628(12) 0.0441(7) 0.5668(9) 0.062(5) Uani 0.344(8) 1 d D U P A 2
H25D H 0.420382 0.038609 0.585643 0.074 Uiso 0.344(8) 1 calc R U P A 2
H25E H 0.506570 0.023274 0.599698 0.074 Uiso 0.344(8) 1 calc R U P A 2
C256 C 0.448(2) 0.0063(16) 0.5005(14) 0.124(12) Uani 0.344(8) 1 d D U P A 2
H25F H 0.422859 0.038025 0.463243 0.186 Uiso 0.344(8) 1 calc R U P A 2
H25G H 0.416096 -0.034265 0.500996 0.186 Uiso 0.344(8) 1 calc R U P A 2
H25H H 0.494208 -0.009674 0.493386 0.186 Uiso 0.344(8) 1 calc R U P A 2
P3 P 0.31586(6) 0.87087(6) 0.60106(6) 0.0357(2) Uani 1 1 d . . . . .
F13 F 0.3626(3) 0.8013(2) 0.60606(17) 0.1033(15) Uani 1 1 d . . . . .
F14 F 0.31272(13) 0.87905(13) 0.52198(12) 0.0413(6) Uani 1 1 d . . . . .
F15 F 0.2440(2) 0.8228(2) 0.57879(18) 0.0912(12) Uani 1 1 d . . . . .
F16 F 0.31846(17) 0.86205(14) 0.67946(14) 0.0558(8) Uani 1 1 d . . . . .
F17 F 0.38640(19) 0.9162(2) 0.62398(18) 0.0942(13) Uani 1 1 d . . . . .
F18 F 0.26451(17) 0.93657(15) 0.59545(14) 0.0633(9) Uani 1 1 d . . . . .
P1 P 0.73200(5) 0.35493(5) 0.17572(5) 0.0288(2) Uani 1 1 d . . . . .
F1 F 0.78341(12) 0.29113(12) 0.21279(12) 0.0368(5) Uani 1 1 d . . . . .
F2 F 0.70036(13) 0.30718(14) 0.10950(13) 0.0457(6) Uani 1 1 d . . . . .
F3 F 0.66785(13) 0.32787(14) 0.20647(14) 0.0483(7) Uani 1 1 d . . . . .
F4 F 0.76324(15) 0.40261(12) 0.24193(12) 0.0461(6) Uani 1 1 d . . . . .
F5 F 0.79629(12) 0.38131(14) 0.14573(13) 0.0440(6) Uani 1 1 d . . . . .
F6 F 0.68087(13) 0.41843(13) 0.13855(12) 0.0435(6) Uani 1 1 d . . . . .
P2 P 0.70353(7) 0.09422(6) 0.47251(6) 0.0400(3) Uani 1 1 d . . . . .
F7 F 0.77444(18) 0.0695(2) 0.52934(16) 0.0786(11) Uani 1 1 d . . . . .
F8 F 0.6668(2) 0.01852(13) 0.46937(15) 0.0667(9) Uani 1 1 d . . . . .
F9 F 0.66678(14) 0.11673(13) 0.53086(13) 0.0456(6) Uani 1 1 d . . . . .
F10 F 0.73868(15) 0.17151(14) 0.47382(14) 0.0534(7) Uani 1 1 d . . . . .
F11 F 0.74092(19) 0.07219(15) 0.41430(14) 0.0636(8) Uani 1 1 d . . . . .
F12 F 0.63263(16) 0.12054(14) 0.41553(14) 0.0561(7) Uani 1 1 d . . . . .
P4 P 0.26841(6) 0.31707(6) 0.72483(7) 0.0404(3) Uani 1 1 d . . . . .
F19 F 0.29276(18) 0.30737(18) 0.80538(17) 0.0717(9) Uani 1 1 d . . . . .
F20 F 0.2475(2) 0.23717(15) 0.7132(2) 0.0861(12) Uani 1 1 d . . . . .
F21 F 0.18742(17) 0.3318(2) 0.7277(2) 0.0955(13) Uani 1 1 d . . . . .
F22 F 0.28802(19) 0.39789(14) 0.73796(19) 0.0780(10) Uani 1 1 d . . . . .
F23 F 0.34938(18) 0.3033(2) 0.7231(2) 0.0893(12) Uani 1 1 d . . . . .
F24 F 0.2449(2) 0.3278(2) 0.64505(19) 0.0988(13) Uani 1 1 d . . . . .
O1 O 0.54309(18) 0.41739(17) 0.70464(18) 0.0518(8) Uani 1 1 d D . . . .
O2 O 0.53993(16) 0.44944(18) 0.80991(16) 0.0468(8) Uani 1 1 d D . . . .
C149 C 0.6250(3) 0.5061(3) 0.7639(3) 0.0638(16) Uani 1 1 d D . . . .
H14X H 0.666241 0.493064 0.803167 0.077 Uiso 1 1 calc R U . . .
H14Y H 0.606224 0.552288 0.772037 0.077 Uiso 1 1 calc R U . . .
H14Z H 0.641835 0.508047 0.722659 0.077 Uiso 1 1 calc R U . . .
C150 C 0.5656(2) 0.4532(2) 0.7545(2) 0.0405(10) Uani 1 1 d D . . . .
C151 C 0.4850(3) 0.3961(2) 0.8075(3) 0.0473(12) Uani 1 1 d D . . . .
H15A H 0.506431 0.348813 0.806722 0.057 Uiso 1 1 calc R U . . .
H15B H 0.443265 0.401736 0.765761 0.057 Uiso 1 1 calc R U . . .
C152 C 0.4593(3) 0.4044(3) 0.8693(3) 0.0678(16) Uani 1 1 d D . . . .
H15C H 0.438196 0.451327 0.869488 0.081 Uiso 1 1 calc R U . . .
H15D H 0.500900 0.398372 0.910194 0.081 Uiso 1 1 calc R U . . .
H15E H 0.421687 0.368916 0.868958 0.081 Uiso 1 1 calc R U . . .
N1 N -0.00502(14) 0.13606(14) 0.38392(15) 0.0172(6) Uani 1 1 d . . . . .
N2 N 0.10933(14) 0.22381(14) 0.40292(15) 0.0188(6) Uani 1 1 d . . . . .
N3 N 0.09274(15) 0.36154(14) 0.37490(15) 0.0192(6) Uani 1 1 d . . . . .
N4 N -0.03179(14) 0.43059(14) 0.36563(15) 0.0189(6) Uani 1 1 d . . . . .
N5 N -0.18016(14) 0.41210(14) 0.39940(15) 0.0180(6) Uani 1 1 d . . . . .
N6 N -0.29341(14) 0.32538(14) 0.37677(15) 0.0185(6) Uani 1 1 d . . . . .
N7 N -0.29600(14) 0.20233(13) 0.31439(15) 0.0175(6) Uani 1 1 d . . . . .
N8 N -0.17331(14) 0.13136(13) 0.31588(15) 0.0170(6) Uani 1 1 d . . . . .
N9 N 0.21847(14) 0.67168(14) 0.52175(15) 0.0184(6) Uani 1 1 d . . . . .
N10 N 0.32794(14) 0.72139(14) 0.47620(15) 0.0196(6) Uani 1 1 d . . . . .
N11 N 0.31002(15) 0.82433(14) 0.38532(15) 0.0206(6) Uani 1 1 d . . . . .
N12 N 0.17868(15) 0.85484(14) 0.29734(15) 0.0190(6) Uani 1 1 d . . . . .
N13 N 0.01769(15) 0.80546(14) 0.25288(15) 0.0187(6) Uani 1 1 d . . . . .
N14 N -0.09054(14) 0.77810(13) 0.30904(15) 0.0180(6) Uani 1 1 d . . . . .
N15 N -0.06690(14) 0.75905(13) 0.44372(14) 0.0165(6) Uani 1 1 d . . . . .
N16 N 0.06146(14) 0.71421(14) 0.52407(15) 0.0179(6) Uani 1 1 d . . . . .
C1 C -0.02254(17) 0.20818(16) 0.37484(17) 0.0164(7) Uani 1 1 d . . . . .
C2 C 0.03840(17) 0.25081(16) 0.38496(17) 0.0169(7) Uani 1 1 d . . . . .
C3 C 0.03102(17) 0.32390(16) 0.37880(18) 0.0176(7) Uani 1 1 d . . . . .
C4 C -0.03405(17) 0.35718(16) 0.37541(17) 0.0170(7) Uani 1 1 d . . . . .
C5 C -0.09922(17) 0.31556(16) 0.37270(17) 0.0163(7) Uani 1 1 d . . . . .
C6 C -0.16776(17) 0.34415(16) 0.37804(18) 0.0174(7) Uani 1 1 d . . . . .
C7 C -0.22900(17) 0.30177(17) 0.36622(17) 0.0165(7) Uani 1 1 d . . . . .
C8 C -0.22823(17) 0.23350(16) 0.34155(17) 0.0162(6) Uani 1 1 d . . . . .
C9 C -0.16362(17) 0.20014(16) 0.34300(17) 0.0157(6) Uani 1 1 d . . . . .
C10 C -0.09471(17) 0.23934(16) 0.36342(17) 0.0160(7) Uani 1 1 d . . . . .
C11 C -0.05269(18) 0.07932(16) 0.37105(18) 0.0189(7) Uani 1 1 d . . . . .
C12 C -0.01650(19) 0.02184(17) 0.40767(19) 0.0220(7) Uani 1 1 d . . . . .
C13 C 0.05702(17) 0.04071(17) 0.43908(18) 0.0200(7) Uani 1 1 d . . . . .
C14 C 0.06533(17) 0.11114(16) 0.42300(17) 0.0174(7) Uani 1 1 d . . . . .
C15 C 0.12638(18) 0.15738(17) 0.43104(18) 0.0188(7) Uani 1 1 d . . . . .
C16 C 0.20378(18) 0.15528(17) 0.45915(18) 0.0198(7) Uani 1 1 d . . . . .
C17 C 0.23189(18) 0.22104(18) 0.44796(18) 0.0213(7) Uani 1 1 d . . . . .
C18 C 0.17362(17) 0.26417(17) 0.41299(18) 0.0195(7) Uani 1 1 d . . . . .
C19 C 0.16408(17) 0.33472(17) 0.38955(18) 0.0197(7) Uani 1 1 d . . . . .
C20 C 0.20729(19) 0.38836(17) 0.37323(19) 0.0220(7) Uani 1 1 d . . . . .
C21 C 0.16149(18) 0.44639(17) 0.34790(18) 0.0213(7) Uani 1 1 d . . . . .
C22 C 0.08970(18) 0.42927(17) 0.34957(18) 0.0205(7) Uani 1 1 d . . . . .
C23 C 0.02044(18) 0.46300(17) 0.33751(18) 0.0193(7) Uani 1 1 d . . . . .
C24 C -0.00809(19) 0.52868(17) 0.31117(19) 0.0216(7) Uani 1 1 d . . . . .
C25 C -0.07400(19) 0.53842(17) 0.32872(19) 0.0225(7) Uani 1 1 d . . . . .
C26 C -0.08563(18) 0.47918(16) 0.36459(18) 0.0204(7) Uani 1 1 d . . . . .
C27 C -0.13830(18) 0.47102(16) 0.40149(18) 0.0195(7) Uani 1 1 d . . . . .
C28 C -0.16055(18) 0.52177(17) 0.44135(19) 0.0220(7) Uani 1 1 d . . . . .
C29 C -0.22107(18) 0.49645(18) 0.45942(18) 0.0214(7) Uani 1 1 d . . . . .
C30 C -0.23668(18) 0.42909(17) 0.43056(19) 0.0202(7) Uani 1 1 d . . . . .
C31 C -0.29825(18) 0.38406(16) 0.41541(18) 0.0194(7) Uani 1 1 d . . . . .
C32 C -0.37143(19) 0.38435(17) 0.4218(2) 0.0249(8) Uani 1 1 d . . . . .
C33 C -0.40942(19) 0.32863(18) 0.3851(2) 0.0257(8) Uani 1 1 d . . . . .
C34 C -0.36120(18) 0.29024(17) 0.35607(19) 0.0217(7) Uani 1 1 d . . . . .
C35 C -0.36324(18) 0.22941(17) 0.31719(19) 0.0210(7) Uani 1 1 d . . . . .
C36 C -0.41814(18) 0.18264(17) 0.27887(19) 0.0223(7) Uani 1 1 d . . . . .
C37 C -0.38383(17) 0.12753(18) 0.25627(18) 0.0216(7) Uani 1 1 d . . . . .
C38 C -0.30568(17) 0.14069(16) 0.27698(18) 0.0193(7) Uani 1 1 d . . . . .
C39 C -0.24210(17) 0.10540(16) 0.27406(18) 0.0185(7) Uani 1 1 d . . . . .
C40 C -0.22801(18) 0.04056(17) 0.24642(18) 0.0203(7) Uani 1 1 d . . . . .
C41 C -0.15409(18) 0.02457(16) 0.27673(19) 0.0211(7) Uani 1 1 d . . . . .
C42 C -0.12199(17) 0.07922(16) 0.32215(18) 0.0192(7) Uani 1 1 d . . . . .
C43 C -0.0521(2) -0.04520(17) 0.4215(2) 0.0263(8) Uani 1 1 d . . . . .
H43A H -0.019096 -0.085352 0.420881 0.032 Uiso 1 1 calc R U . . .
H43B H -0.098716 -0.052775 0.385157 0.032 Uiso 1 1 calc R U . . .
C44 C -0.0678(2) -0.0414(2) 0.4914(2) 0.0364(9) Uani 1 1 d . . . . .
H44A H -0.105076 -0.005346 0.490020 0.044 Uiso 1 1 calc R U . . .
H44B H -0.022402 -0.029448 0.526680 0.044 Uiso 1 1 calc R U . . .
H44C H -0.085907 -0.087000 0.501928 0.044 Uiso 1 1 calc R U . . .
C45 C 0.1143(2) -0.01110(18) 0.4762(2) 0.0242(8) Uani 1 1 d . . . . .
H45A H 0.094(2) -0.044(2) 0.500(2) 0.029 Uiso 1 1 d . U . . .
H45B H 0.150(2) 0.007(2) 0.510(2) 0.029 Uiso 1 1 d . U . . .
C46 C 0.1472(2) -0.0499(2) 0.4268(2) 0.0391(10) Uani 1 1 d . . . . .
H46A H 0.171510 -0.016266 0.403894 0.047 Uiso 1 1 calc R U . . .
H46B H 0.108067 -0.074260 0.392542 0.047 Uiso 1 1 calc R U . . .
H46C H 0.183320 -0.084181 0.451968 0.047 Uiso 1 1 calc R U . . .
C47 C 0.25202(19) 0.10001(19) 0.5014(2) 0.0260(8) Uani 1 1 d . . . . .
H47A H 0.305(2) 0.106(2) 0.495(2) 0.031 Uiso 1 1 d . U . . .
H47B H 0.233(2) 0.055(2) 0.485(2) 0.031 Uiso 1 1 d . U . . .
C48 C 0.2560(2) 0.1053(2) 0.5770(2) 0.0380(10) Uani 1 1 d . . . . .
H48A H 0.206991 0.097461 0.582846 0.046 Uiso 1 1 calc R U . . .
H48B H 0.273557 0.152064 0.594068 0.046 Uiso 1 1 calc R U . . .
H48C H 0.290089 0.069690 0.602771 0.046 Uiso 1 1 calc R U . . .
C49 C 0.31196(18) 0.2406(2) 0.4739(2) 0.0273(8) Uani 1 1 d . . . . .
H49A H 0.331998 0.221569 0.520643 0.033 Uiso 1 1 calc R U . . .
H49B H 0.316112 0.292338 0.476805 0.033 Uiso 1 1 calc R U . . .
C50 C 0.3588(2) 0.2135(2) 0.4291(2) 0.0337(9) Uani 1 1 d . . . . .
H50A H 0.338294 0.230559 0.382193 0.040 Uiso 1 1 calc R U . . .
H50B H 0.358644 0.162053 0.429172 0.040 Uiso 1 1 calc R U . . .
H50C H 0.409382 0.230531 0.447153 0.040 Uiso 1 1 calc R U . . .
C51 C 0.28753(19) 0.38593(19) 0.3774(2) 0.0275(8) Uani 1 1 d . . . . .
H51A H 0.294189 0.405210 0.334405 0.033 Uiso 1 1 calc R U . . .
H51B H 0.303486 0.336257 0.380638 0.033 Uiso 1 1 calc R U . . .
C52 C 0.3376(2) 0.4263(2) 0.4376(3) 0.0420(11) Uani 1 1 d . . . . .
H52A H 0.328165 0.410818 0.480174 0.050 Uiso 1 1 calc R U . . .
H52B H 0.327415 0.476693 0.431273 0.050 Uiso 1 1 calc R U . . .
H52C H 0.389138 0.417328 0.439813 0.050 Uiso 1 1 calc R U . . .
C53 C 0.1888(2) 0.51514(17) 0.3284(2) 0.0264(8) Uani 1 1 d . . . . .
H53A H 0.154568 0.531717 0.285042 0.032 Uiso 1 1 calc R U . . .
H53B H 0.237547 0.507806 0.320548 0.032 Uiso 1 1 calc R U . . .
C54 C 0.1957(2) 0.57127(19) 0.3827(2) 0.0354(9) Uani 1 1 d . . . . .
H54A H 0.234587 0.558192 0.423814 0.042 Uiso 1 1 calc R U . . .
H54B H 0.148830 0.575617 0.393931 0.042 Uiso 1 1 calc R U . . .
H54C H 0.207948 0.616255 0.365318 0.042 Uiso 1 1 calc R U . . .
C55 C 0.0196(2) 0.57762(18) 0.2660(2) 0.0272(8) Uani 1 1 d . . . . .
H55A H 0.070021 0.593061 0.290597 0.033 Uiso 1 1 calc R U . . .
H55B H -0.012250 0.619760 0.256320 0.033 Uiso 1 1 calc R U . . .
C56 C 0.0206(2) 0.5437(2) 0.1989(2) 0.0381(10) Uani 1 1 d . . . . .
H56A H 0.052685 0.502327 0.208106 0.046 Uiso 1 1 calc R U . . .
H56B H 0.039258 0.577383 0.171434 0.046 Uiso 1 1 calc R U . . .
H56C H -0.029408 0.529440 0.173696 0.046 Uiso 1 1 calc R U . . .
C57 C -0.1295(2) 0.59529(18) 0.3028(2) 0.0290(8) Uani 1 1 d . . . . .
H57A H -0.103819 0.640656 0.303362 0.035 Uiso 1 1 calc R U . . .
H57B H -0.161844 0.599500 0.333195 0.035 Uiso 1 1 calc R U . . .
C58 C -0.1762(2) 0.5790(2) 0.2297(2) 0.0384(10) Uani 1 1 d . . . . .
H58A H -0.199534 0.532953 0.228731 0.046 Uiso 1 1 calc R U . . .
H58B H -0.144709 0.578685 0.198945 0.046 Uiso 1 1 calc R U . . .
H58C H -0.214336 0.615045 0.214729 0.046 Uiso 1 1 calc R U . . .
C59 C -0.1148(2) 0.58482(18) 0.4715(2) 0.0283(8) Uani 1 1 d . . . . .
H59A H -0.146882 0.622311 0.480860 0.034 Uiso 1 1 calc R U . . .
H59B H -0.089408 0.603265 0.438826 0.034 Uiso 1 1 calc R U . . .
C60 C -0.0582(2) 0.5630(2) 0.5380(3) 0.0464(12) Uani 1 1 d . . . . .
H60A H -0.027238 0.525328 0.528466 0.056 Uiso 1 1 calc R U . . .
H60B H -0.083786 0.546184 0.570605 0.056 Uiso 1 1 calc R U . . .
H60C H -0.027412 0.603384 0.557426 0.056 Uiso 1 1 calc R U . . .
C61 C -0.2584(2) 0.53843(19) 0.5032(2) 0.0280(8) Uani 1 1 d . . . . .
H61A H -0.220329 0.559111 0.542063 0.034 Uiso 1 1 calc R U . . .
H61B H -0.288900 0.506465 0.522186 0.034 Uiso 1 1 calc R U . . .
C62 C -0.3068(2) 0.5969(2) 0.4637(2) 0.0355(9) Uani 1 1 d . . . . .
H62A H -0.345281 0.576681 0.425741 0.043 Uiso 1 1 calc R U . . .
H62B H -0.276704 0.629350 0.445654 0.043 Uiso 1 1 calc R U . . .
H62C H -0.329592 0.622343 0.494239 0.043 Uiso 1 1 calc R U . . .
C63 C -0.4032(2) 0.43358(19) 0.4640(2) 0.0290(8) Uani 1 1 d . . . . .
H63A H -0.457462 0.434513 0.445470 0.035 Uiso 1 1 calc R U . . .
H63B H -0.384566 0.481658 0.460833 0.035 Uiso 1 1 calc R U . . .
C64 C -0.3824(3) 0.4106(2) 0.5389(3) 0.0493(12) Uani 1 1 d . . . . .
H64A H -0.328977 0.404149 0.555676 0.059 Uiso 1 1 calc R U . . .
H64B H -0.407121 0.366270 0.542859 0.059 Uiso 1 1 calc R U . . .
H64C H -0.397776 0.446721 0.566291 0.059 Uiso 1 1 calc R U . . .
C65 C -0.4888(2) 0.3141(2) 0.3786(2) 0.0345(10) Uani 1 1 d . . . . .
H65A H -0.499074 0.325159 0.422459 0.041 Uiso 1 1 calc R U . . .
H65B H -0.498817 0.263584 0.369086 0.041 Uiso 1 1 calc R U . . .
C66 C -0.5401(2) 0.3574(2) 0.3214(3) 0.0468(12) Uani 1 1 d . . . . .
H66A H -0.528491 0.348296 0.278297 0.056 Uiso 1 1 calc R U . . .
H66B H -0.533354 0.407408 0.332630 0.056 Uiso 1 1 calc R U . . .
H66C H -0.591274 0.344131 0.316780 0.056 Uiso 1 1 calc R U . . .
C67 C -0.50054(19) 0.1899(2) 0.2640(2) 0.0290(8) Uani 1 1 d . . . . .
H67A H -0.523696 0.176906 0.215654 0.035 Uiso 1 1 calc R U . . .
H67B H -0.512424 0.239757 0.269524 0.035 Uiso 1 1 calc R U . . .
C68 C -0.5339(2) 0.1454(2) 0.3090(3) 0.0395(10) Uani 1 1 d . . . . .
H68A H -0.507790 0.154138 0.357140 0.047 Uiso 1 1 calc R U . . .
H68B H -0.529611 0.095700 0.298495 0.047 Uiso 1 1 calc R U . . .
H68C H -0.585976 0.157650 0.300675 0.047 Uiso 1 1 calc R U . . .
C69 C -0.42255(18) 0.06156(19) 0.2253(2) 0.0271(8) Uani 1 1 d . . . . .
H69A H -0.404213 0.046617 0.186536 0.032 Uiso 1 1 calc R U . . .
H69B H -0.476054 0.070541 0.207582 0.032 Uiso 1 1 calc R U . . .
C70 C -0.4087(2) 0.00312(19) 0.2793(2) 0.0327(9) Uani 1 1 d . . . . .
H70A H -0.430698 0.016363 0.315711 0.039 Uiso 1 1 calc R U . . .
H70B H -0.355613 -0.003598 0.298818 0.039 Uiso 1 1 calc R U . . .
H70C H -0.431025 -0.040669 0.257990 0.039 Uiso 1 1 calc R U . . .
C71 C -0.27932(19) -0.00315(19) 0.1922(2) 0.0271(8) Uani 1 1 d . . . . .
H71A H -0.321912 -0.017329 0.208263 0.033 Uiso 1 1 calc R U . . .
H71B H -0.253455 -0.046359 0.184955 0.033 Uiso 1 1 calc R U . . .
C72 C -0.3074(2) 0.0357(2) 0.1240(2) 0.0352(9) Uani 1 1 d . . . . .
H72A H -0.266914 0.041505 0.103237 0.042 Uiso 1 1 calc R U . . .
H72B H -0.326127 0.081902 0.131916 0.042 Uiso 1 1 calc R U . . .
H72C H -0.346967 0.008472 0.093169 0.042 Uiso 1 1 calc R U . . .
C73 C -0.11327(19) -0.03658(17) 0.2574(2) 0.0250(8) Uani 1 1 d . . . . .
H73A H -0.139079 -0.080661 0.262176 0.030 Uiso 1 1 calc R U . . .
H73B H -0.063209 -0.038831 0.289587 0.030 Uiso 1 1 calc R U . . .
C74 C -0.1071(2) -0.03137(19) 0.1845(2) 0.0296(8) Uani 1 1 d . . . . .
H74A H -0.085830 0.014147 0.178133 0.036 Uiso 1 1 calc R U . . .
H74B H -0.156123 -0.035795 0.152054 0.036 Uiso 1 1 calc R U . . .
H74C H -0.075360 -0.069124 0.176480 0.036 Uiso 1 1 calc R U . . .
C75 C 0.19913(18) 0.72067(16) 0.46762(18) 0.0185(7) Uani 1 1 d . . . . .
C76 C 0.25726(17) 0.74367(17) 0.44572(18) 0.0182(7) Uani 1 1 d . . . . .
C77 C 0.24738(17) 0.79163(17) 0.39233(18) 0.0186(7) Uani 1 1 d . . . . .
C78 C 0.17851(17) 0.80621(16) 0.34925(17) 0.0171(7) Uani 1 1 d . . . . .
C79 C 0.11429(17) 0.77875(16) 0.36540(17) 0.0161(7) Uani 1 1 d . . . . .
C80 C 0.03962(17) 0.78819(16) 0.32312(17) 0.0168(7) Uani 1 1 d . . . . .
C81 C -0.01816(17) 0.77419(16) 0.34894(18) 0.0176(7) Uani 1 1 d . . . . .
C82 C -0.00690(17) 0.75489(15) 0.41746(18) 0.0159(7) Uani 1 1 d . . . . .
C83 C 0.06140(18) 0.73489(16) 0.45707(17) 0.0176(7) Uani 1 1 d . . . . .
C84 C 0.12523(17) 0.74294(16) 0.43170(17) 0.0167(7) Uani 1 1 d . . . . .
C85 C 0.17435(18) 0.64183(18) 0.55668(19) 0.0219(7) Uani 1 1 d . . . . .
C86 C 0.20745(19) 0.57962(18) 0.58729(19) 0.0246(8) Uani 1 1 d . . . . .
C87 C 0.27767(19) 0.57572(18) 0.57857(19) 0.0233(7) Uani 1 1 d . . . . .
C88 C 0.28717(18) 0.63470(17) 0.54000(18) 0.0215(7) Uani 1 1 d . . . . .
C89 C 0.34557(17) 0.66652(17) 0.52221(18) 0.0211(7) Uani 1 1 d . . . . .
C90 C 0.42451(18) 0.66266(18) 0.54489(19) 0.0234(8) Uani 1 1 d . . . . .
C91 C 0.45216(18) 0.71513(18) 0.51214(19) 0.0234(8) Uani 1 1 d . . . . .
C92 C 0.39199(17) 0.75222(18) 0.46740(19) 0.0207(7) Uani 1 1 d . . . . .
C93 C 0.38190(17) 0.80709(18) 0.42094(19) 0.0213(7) Uani 1 1 d . . . . .
C94 C 0.42743(19) 0.85649(18) 0.3978(2) 0.0248(8) Uani 1 1 d . . . . .
C95 C 0.38290(19) 0.90163(18) 0.3520(2) 0.0240(8) Uani 1 1 d . . . . .
C96 C 0.30757(18) 0.88226(17) 0.34392(18) 0.0205(7) Uani 1 1 d . . . . .
C97 C 0.23854(18) 0.90186(17) 0.30215(18) 0.0200(7) Uani 1 1 d . . . . .
C98 C 0.21261(19) 0.95508(18) 0.25237(19) 0.0231(7) Uani 1 1 d . . . . .
C99 C 0.14255(19) 0.93586(17) 0.21380(19) 0.0227(7) Uani 1 1 d . . . . .
C100 C 0.12379(18) 0.87173(17) 0.24054(18) 0.0208(7) Uani 1 1 d . . . . .
C101 C 0.06022(18) 0.83033(17) 0.21314(18) 0.0204(7) Uani 1 1 d . . . . .
C102 C 0.02385(19) 0.81651(17) 0.14463(19) 0.0229(7) Uani 1 1 d . . . . .
C103 C -0.04526(19) 0.78694(17) 0.14082(19) 0.0231(7) Uani 1 1 d . . . . .
C104 C -0.05131(18) 0.78470(16) 0.20834(18) 0.0199(7) Uani 1 1 d . . . . .
C105 C -0.11051(18) 0.77955(16) 0.23820(18) 0.0197(7) Uani 1 1 d . . . . .
C106 C -0.18800(19) 0.78340(17) 0.21633(19) 0.0225(7) Uani 1 1 d . . . . .
C107 C -0.21375(18) 0.78134(17) 0.2748(2) 0.0230(7) Uani 1 1 d . . . . .
C108 C -0.15246(17) 0.77830(16) 0.33289(18) 0.0200(7) Uani 1 1 d . . . . .
C109 C -0.13896(17) 0.77496(16) 0.40541(19) 0.0193(7) Uani 1 1 d . . . . .
C110 C -0.17929(18) 0.78387(17) 0.45283(19) 0.0222(8) Uani 1 1 d . . . . .
C111 C -0.13199(18) 0.77273(16) 0.51898(19) 0.0210(7) Uani 1 1 d . . . . .
C112 C -0.06149(18) 0.75805(16) 0.51297(18) 0.0185(7) Uani 1 1 d . . . . .
C113 C 0.00866(17) 0.73749(16) 0.55654(18) 0.0188(7) Uani 1 1 d . . . . .
C114 C 0.03676(18) 0.72278(17) 0.62625(18) 0.0201(7) Uani 1 1 d . . . . .
C115 C 0.10251(18) 0.68595(18) 0.63526(19) 0.0222(7) Uani 1 1 d . . . . .
C116 C 0.11543(18) 0.67856(17) 0.57140(18) 0.0202(7) Uani 1 1 d . . . . .
C117 C 0.1679(2) 0.5220(2) 0.6136(2) 0.0313(9) Uani 1 1 d . . . . .
H11A H 0.126837 0.542320 0.628357 0.038 Uiso 1 1 calc R U . . .
H11B H 0.202370 0.499295 0.653688 0.038 Uiso 1 1 calc R U . . .
C118 C 0.1381(2) 0.4672(2) 0.5583(3) 0.0438(11) Uani 1 1 d . . . . .
H11C H 0.178880 0.446509 0.544220 0.053 Uiso 1 1 calc R U . . .
H11D H 0.103534 0.489580 0.518797 0.053 Uiso 1 1 calc R U . . .
H11E H 0.112566 0.430387 0.576278 0.053 Uiso 1 1 calc R U . . .
C119 C 0.3308(2) 0.5181(2) 0.6096(2) 0.0370(10) Uani 1 1 d . . . . .
H11F H 0.371253 0.517401 0.587726 0.044 Uiso 1 1 calc R U . . .
H11G H 0.305150 0.472345 0.600916 0.044 Uiso 1 1 calc R U . . .
C120 C 0.3629(2) 0.5286(3) 0.6868(3) 0.0567(15) Uani 1 1 d . . . . .
H12A H 0.324524 0.520174 0.709641 0.068 Uiso 1 1 calc R U . . .
H12B H 0.381193 0.576771 0.695948 0.068 Uiso 1 1 calc R U . . .
H12C H 0.403509 0.495556 0.704296 0.068 Uiso 1 1 calc R U . . .
C121 C 0.47120(19) 0.61486(19) 0.5976(2) 0.0276(8) Uani 1 1 d . . . . .
H12D H 0.442312 0.598521 0.628250 0.033 Uiso 1 1 calc R U . . .
H12E H 0.514041 0.641462 0.625587 0.033 Uiso 1 1 calc R U . . .
C122 C 0.4988(2) 0.5512(2) 0.5666(2) 0.0360(9) Uani 1 1 d . . . . .
H12F H 0.457226 0.528467 0.533607 0.043 Uiso 1 1 calc R U . . .
H12G H 0.521770 0.517859 0.602993 0.043 Uiso 1 1 calc R U . . .
H12H H 0.534965 0.566305 0.543403 0.043 Uiso 1 1 calc R U . . .
C123 C 0.53305(18) 0.73137(19) 0.5300(2) 0.0273(8) Uani 1 1 d . . . . .
H12I H 0.545890 0.746062 0.488166 0.033 Uiso 1 1 calc R U . . .
H12J H 0.561503 0.688456 0.547753 0.033 Uiso 1 1 calc R U . . .
C124 C 0.5542(2) 0.7895(2) 0.5835(2) 0.0387(10) Uani 1 1 d . . . . .
H12K H 0.545864 0.773345 0.626301 0.046 Uiso 1 1 calc R U . . .
H12L H 0.524074 0.831151 0.567052 0.046 Uiso 1 1 calc R U . . .
H12M H 0.606330 0.801268 0.591364 0.046 Uiso 1 1 calc R U . . .
C125 C 0.5100(2) 0.8548(2) 0.4133(2) 0.0355(10) Uani 1 1 d . . . . .
H12N H 0.531842 0.842374 0.461960 0.043 Uiso 1 1 calc R U . . .
H12O H 0.528078 0.901926 0.405581 0.043 Uiso 1 1 calc R U . . .
C126 C 0.5344(2) 0.8010(3) 0.3679(3) 0.0514(13) Uani 1 1 d . . . . .
H12P H 0.516669 0.815711 0.319951 0.062 Uiso 1 1 calc R U . . .
H12Q H 0.513750 0.754869 0.373249 0.062 Uiso 1 1 calc R U . . .
H12R H 0.588200 0.798084 0.381416 0.062 Uiso 1 1 calc R U . . .
C127 C 0.4100(2) 0.9563(2) 0.3122(2) 0.0310(9) Uani 1 1 d . . . . .
H12S H 0.463(2) 0.969(2) 0.337(2) 0.037 Uiso 1 1 d . U . . .
H12T H 0.385(2) 1.000(2) 0.309(2) 0.037 Uiso 1 1 d . U . . .
C128 C 0.4043(2) 0.9327(3) 0.2397(2) 0.0419(11) Uani 1 1 d . . . . .
H12U H 0.417619 0.971651 0.214202 0.050 Uiso 1 1 calc R U . . .
H12V H 0.353705 0.917854 0.217212 0.050 Uiso 1 1 calc R U . . .
H12W H 0.437887 0.893227 0.241065 0.050 Uiso 1 1 calc R U . . .
C129 C 0.2485(2) 1.02382(19) 0.2445(2) 0.0285(8) Uani 1 1 d . . . . .
H12X H 0.214(2) 1.048(2) 0.204(2) 0.034 Uiso 1 1 d . U . . .
H12Y H 0.298(2) 1.018(2) 0.230(2) 0.034 Uiso 1 1 d . U . . .
C130 C 0.2591(2) 1.0712(2) 0.3068(2) 0.0380(10) Uani 1 1 d . . . . .
H13A H 0.291714 1.048030 0.346943 0.046 Uiso 1 1 calc R U . . .
H13B H 0.211300 1.080209 0.314876 0.046 Uiso 1 1 calc R U . . .
H13C H 0.281107 1.115719 0.298651 0.046 Uiso 1 1 calc R U . . .
C131 C 0.0915(2) 0.98035(19) 0.1606(2) 0.0287(8) Uani 1 1 d . . . . .
H13D H 0.047570 0.952370 0.137110 0.034 Uiso 1 1 calc R U . . .
H13E H 0.116468 0.994436 0.126015 0.034 Uiso 1 1 calc R U . . .
C132 C 0.0668(2) 1.0467(2) 0.1914(2) 0.0376(10) Uani 1 1 d . . . . .
H13F H 0.046696 1.033318 0.228962 0.045 Uiso 1 1 calc R U . . .
H13G H 0.028813 1.071158 0.156030 0.045 Uiso 1 1 calc R U . . .
H13H H 0.109065 1.077929 0.208763 0.045 Uiso 1 1 calc R U . . .
C133 C 0.0577(2) 0.8235(2) 0.08669(19) 0.0276(8) Uani 1 1 d . . . . .
H13I H 0.100776 0.855173 0.100555 0.033 Uiso 1 1 calc R U . . .
H13J H 0.021471 0.844864 0.046929 0.033 Uiso 1 1 calc R U . . .
C134 C 0.0823(2) 0.7519(2) 0.0656(2) 0.0386(10) Uani 1 1 d . . . . .
H13K H 0.038926 0.724679 0.041139 0.046 Uiso 1 1 calc R U . . .
H13L H 0.109571 0.726113 0.106499 0.046 Uiso 1 1 calc R U . . .
H13M H 0.114069 0.759252 0.035652 0.046 Uiso 1 1 calc R U . . .
C135 C -0.0969(2) 0.7575(2) 0.0765(2) 0.0296(8) Uani 1 1 d . . . . .
H13N H -0.080(2) 0.775(2) 0.034(2) 0.036 Uiso 1 1 d . U . . .
H13O H -0.146(2) 0.773(2) 0.074(2) 0.036 Uiso 1 1 d . U . . .
C136 C -0.0968(2) 0.6771(2) 0.0768(2) 0.0398(10) Uani 1 1 d . . . . .
H13P H -0.110904 0.660184 0.116762 0.048 Uiso 1 1 calc R U . . .
H13Q H -0.047408 0.660008 0.078981 0.048 Uiso 1 1 calc R U . . .
H13R H -0.132018 0.659790 0.035021 0.048 Uiso 1 1 calc R U . . .
C137 C -0.2363(2) 0.79728(19) 0.1458(2) 0.0266(8) Uani 1 1 d . . . . .
H13S H -0.210(2) 0.821(2) 0.118(2) 0.032 Uiso 1 1 d . U . . .
H13T H -0.275(2) 0.829(2) 0.148(2) 0.032 Uiso 1 1 d . U . . .
C138 C -0.2728(2) 0.7322(2) 0.1075(2) 0.0354(10) Uani 1 1 d . . . . .
H13U H -0.305311 0.711026 0.131876 0.043 Uiso 1 1 calc R U . . .
H13V H -0.234879 0.698200 0.104728 0.043 Uiso 1 1 calc R U . . .
H13W H -0.301679 0.745360 0.061253 0.043 Uiso 1 1 calc R U . . .
C139 C -0.29399(19) 0.7789(2) 0.2718(2) 0.0302(9) Uani 1 1 d . . . . .
H13X H -0.323597 0.795194 0.226229 0.036 Uiso 1 1 calc R U . . .
H13Y H -0.302991 0.811457 0.306405 0.036 Uiso 1 1 calc R U . . .
C140 C -0.3194(2) 0.7053(2) 0.2847(2) 0.0397(10) Uani 1 1 d . . . . .
H14A H -0.290890 0.689133 0.330065 0.048 Uiso 1 1 calc R U . . .
H14B H -0.311844 0.672992 0.249836 0.048 Uiso 1 1 calc R U . . .
H14C H -0.371781 0.706488 0.282402 0.048 Uiso 1 1 calc R U . . .
C141 C -0.25762(19) 0.8087(2) 0.4381(2) 0.0304(9) Uani 1 1 d . . . . .
H14D H -0.274854 0.801641 0.479227 0.037 Uiso 1 1 calc R U . . .
H14E H -0.289292 0.780379 0.400545 0.037 Uiso 1 1 calc R U . . .
C142 C -0.2651(2) 0.8867(2) 0.4180(3) 0.0432(11) Uani 1 1 d . . . . .
H14F H -0.246837 0.894072 0.378087 0.052 Uiso 1 1 calc R U . . .
H14G H -0.236239 0.915133 0.456268 0.052 Uiso 1 1 calc R U . . .
H14H H -0.316960 0.900538 0.406844 0.052 Uiso 1 1 calc R U . . .
C143 C -0.1573(2) 0.77659(19) 0.5823(2) 0.0262(8) Uani 1 1 d . . . . .
H14I H -0.128070 0.743208 0.616486 0.031 Uiso 1 1 calc R U . . .
H14J H -0.209456 0.761804 0.570881 0.031 Uiso 1 1 calc R U . . .
C144 C -0.1500(3) 0.8500(2) 0.6138(2) 0.0455(11) Uani 1 1 d . . . . .
H14K H -0.180012 0.883109 0.580760 0.055 Uiso 1 1 calc R U . . .
H14L H -0.098357 0.864689 0.626003 0.055 Uiso 1 1 calc R U . . .
H14M H -0.167005 0.849116 0.655012 0.055 Uiso 1 1 calc R U . . .
C145 C 0.00516(19) 0.7386(2) 0.68483(19) 0.0263(8) Uani 1 1 d . . . . .
H14N H -0.031070 0.777193 0.671431 0.032 Uiso 1 1 calc R U . . .
H14O H 0.045145 0.754661 0.724668 0.032 Uiso 1 1 calc R U . . .
C146 C -0.0323(2) 0.6747(2) 0.7054(2) 0.0326(9) Uani 1 1 d . . . . .
H14P H 0.004900 0.639430 0.726346 0.039 Uiso 1 1 calc R U . . .
H14Q H -0.067253 0.654667 0.664746 0.039 Uiso 1 1 calc R U . . .
H14R H -0.058673 0.688875 0.738282 0.039 Uiso 1 1 calc R U . . .
C147 C 0.1570(2) 0.6700(2) 0.7033(2) 0.0291(8) Uani 1 1 d . . . . .
H14S H 0.186378 0.628171 0.698945 0.035 Uiso 1 1 calc R U . . .
H14T H 0.130235 0.659340 0.737469 0.035 Uiso 1 1 calc R U . . .
C148 C 0.2078(3) 0.7323(3) 0.7274(3) 0.0569(14) Uani 1 1 d . . . . .
H14U H 0.178493 0.773990 0.730190 0.068 Uiso 1 1 calc R U . . .
H14V H 0.236403 0.740964 0.694893 0.068 Uiso 1 1 calc R U . . .
H14W H 0.241419 0.722175 0.772590 0.068 Uiso 1 1 calc R U . . .

loop_
_atom_site_aniso_label
_atom_site_aniso_U_11
_atom_site_aniso_U_22
_atom_site_aniso_U_33
_atom_site_aniso_U_23
_atom_site_aniso_U_13
_atom_site_aniso_U_12
O3 0.054(4) 0.108(7) 0.067(6) 0.040(5) -0.021(4) -0.023(4)
O4 0.062(5) 0.089(7) 0.055(6) 0.016(4) -0.003(4) 0.021(5)
C153 0.066(6) 0.115(9) 0.073(8) -0.024(6) -0.007(5) 0.013(6)
C154 0.046(5) 0.114(9) 0.047(6) 0.006(6) 0.005(5) -0.029(5)
C155 0.058(6) 0.087(8) 0.079(8) 0.043(7) 0.012(6) 0.032(6)
C156 0.092(9) 0.105(11) 0.083(11) 0.024(8) 0.028(8) 0.047(8)
O5 0.079(8) 0.068(8) 0.046(8) -0.007(6) 0.014(6) -0.015(6)
O3A 0.047(6) 0.067(8) 0.044(8) 0.014(6) -0.003(5) -0.008(5)
O4A 0.095(12) 0.059(10) 0.088(13) 0.013(9) -0.034(10) -0.013(9)
C253 0.093(15) 0.078(13) 0.097(17) 0.029(12) -0.029(13) -0.014(11)
C254 0.050(9) 0.062(9) 0.032(9) 0.004(7) -0.009(8) 0.003(7)
C255 0.070(11) 0.034(8) 0.065(12) 0.006(7) -0.007(9) -0.011(7)
C256 0.17(3) 0.10(2) 0.11(2) -0.059(18) 0.051(19) -0.028(18)
P3 0.0395(6) 0.0344(5) 0.0278(6) -0.0078(4) 0.0009(5) 0.0138(4)
F13 0.163(4) 0.094(3) 0.043(2) -0.0062(18) 0.011(2) 0.092(3)
F14 0.0447(14) 0.0467(14) 0.0320(15) -0.0077(11) 0.0099(11) 0.0069(11)
F15 0.126(3) 0.097(3) 0.055(2) -0.0244(19) 0.032(2) -0.062(2)
F16 0.087(2) 0.0466(15) 0.0293(16) -0.0030(12) 0.0090(14) 0.0287(14)
F17 0.065(2) 0.150(4) 0.057(2) -0.024(2) 0.0014(17) -0.044(2)
F18 0.089(2) 0.0621(18) 0.0359(17) 0.0023(13) 0.0121(15) 0.0495(16)
P1 0.0288(5) 0.0368(5) 0.0211(6) 0.0056(4) 0.0075(4) 0.0035(4)
F1 0.0433(13) 0.0400(13) 0.0277(14) 0.0098(10) 0.0110(10) 0.0085(10)
F2 0.0368(13) 0.0655(17) 0.0316(15) -0.0095(12) 0.0040(11) 0.0056(12)
F3 0.0447(14) 0.0548(16) 0.0561(18) 0.0037(13) 0.0317(13) 0.0006(12)
F4 0.0683(17) 0.0355(13) 0.0270(15) 0.0033(10) 0.0014(12) 0.0014(12)
F5 0.0296(12) 0.0592(16) 0.0435(16) 0.0232(12) 0.0108(11) 0.0039(11)
F6 0.0431(13) 0.0558(15) 0.0316(15) 0.0124(12) 0.0107(11) 0.0200(11)
P2 0.0585(7) 0.0361(6) 0.0229(6) 0.0010(4) 0.0071(5) 0.0032(5)
F7 0.075(2) 0.121(3) 0.0397(19) 0.0299(18) 0.0158(16) 0.0455(19)
F8 0.132(3) 0.0324(14) 0.0410(18) -0.0018(12) 0.0337(18) -0.0041(15)
F9 0.0558(16) 0.0461(14) 0.0348(16) -0.0126(11) 0.0125(12) -0.0090(12)
F10 0.0594(16) 0.0562(16) 0.0414(17) -0.0082(13) 0.0089(13) -0.0194(13)
F11 0.106(2) 0.0567(18) 0.0338(17) 0.0034(13) 0.0287(16) 0.0152(16)
F12 0.0630(17) 0.0558(17) 0.0368(17) 0.0120(13) -0.0066(13) -0.0131(13)
P4 0.0428(6) 0.0301(5) 0.0511(8) 0.0086(5) 0.0182(5) -0.0025(4)
F19 0.076(2) 0.082(2) 0.058(2) 0.0282(17) 0.0194(16) -0.0156(17)
F20 0.106(3) 0.0374(16) 0.130(3) -0.0069(18) 0.058(3) -0.0210(16)
F21 0.0431(17) 0.118(3) 0.124(3) -0.046(3) 0.0206(19) 0.0008(18)
F22 0.091(2) 0.0332(15) 0.097(3) 0.0103(16) 0.005(2) -0.0036(15)
F23 0.061(2) 0.102(3) 0.121(3) -0.029(2) 0.053(2) -0.0105(19)
F24 0.116(3) 0.119(3) 0.052(2) 0.014(2) 0.009(2) -0.054(3)
O1 0.059(2) 0.052(2) 0.047(2) -0.0078(17) 0.0177(17) -0.0043(16)
O2 0.0459(17) 0.059(2) 0.033(2) 0.0051(15) 0.0082(14) -0.0131(15)
C149 0.071(4) 0.081(4) 0.044(3) -0.005(3) 0.024(3) -0.032(3)
C150 0.039(2) 0.047(3) 0.034(3) 0.009(2) 0.007(2) 0.0030(19)
C151 0.046(3) 0.044(3) 0.053(3) 0.014(2) 0.016(2) -0.001(2)
C152 0.067(4) 0.084(4) 0.056(4) 0.004(3) 0.023(3) -0.024(3)
N1 0.0165(13) 0.0139(13) 0.0204(17) 0.0004(11) 0.0040(11) 0.0012(10)
N2 0.0180(13) 0.0183(14) 0.0203(17) -0.0011(11) 0.0056(12) 0.0004(11)
N3 0.0194(14) 0.0167(14) 0.0221(17) -0.0019(11) 0.0065(12) -0.0018(10)
N4 0.0196(13) 0.0167(13) 0.0205(17) 0.0007(11) 0.0059(12) -0.0004(10)
N5 0.0205(13) 0.0153(13) 0.0190(16) -0.0014(11) 0.0070(12) 0.0002(10)
N6 0.0187(13) 0.0166(13) 0.0205(17) -0.0022(11) 0.0063(12) 0.0002(10)
N7 0.0179(13) 0.0144(13) 0.0208(17) 0.0005(11) 0.0066(11) -0.0003(10)
N8 0.0180(13) 0.0139(13) 0.0190(16) -0.0017(11) 0.0048(12) -0.0001(10)
N9 0.0161(13) 0.0190(14) 0.0184(17) 0.0014(11) 0.0020(11) 0.0025(10)
N10 0.0169(13) 0.0213(14) 0.0201(17) 0.0006(12) 0.0046(12) 0.0013(11)
N11 0.0215(14) 0.0196(14) 0.0223(17) -0.0001(12) 0.0089(12) -0.0021(11)
N12 0.0209(14) 0.0193(14) 0.0177(17) 0.0028(11) 0.0068(12) -0.0002(11)
N13 0.0209(14) 0.0192(14) 0.0143(16) 0.0018(11) 0.0021(11) -0.0015(11)
N14 0.0176(13) 0.0164(13) 0.0179(16) 0.0002(11) 0.0016(11) 0.0008(10)
N15 0.0165(13) 0.0143(13) 0.0187(17) 0.0004(11) 0.0048(11) 0.0017(10)
N16 0.0175(13) 0.0193(14) 0.0178(16) 0.0022(11) 0.0062(11) 0.0013(10)
C1 0.0203(16) 0.0147(15) 0.0137(18) -0.0016(12) 0.0043(13) 0.0002(12)
C2 0.0192(16) 0.0173(15) 0.0144(18) -0.0006(13) 0.0051(13) 0.0005(12)
C3 0.0172(15) 0.0175(16) 0.0174(19) -0.0020(13) 0.0035(13) -0.0046(12)
C4 0.0220(16) 0.0164(15) 0.0122(18) -0.0011(12) 0.0044(13) 0.0001(12)
C5 0.0198(16) 0.0162(16) 0.0123(18) -0.0015(12) 0.0036(13) -0.0006(12)
C6 0.0205(16) 0.0145(15) 0.0159(19) -0.0015(12) 0.0032(13) 0.0014(12)
C7 0.0185(15) 0.0187(16) 0.0129(18) 0.0015(12) 0.0053(13) 0.0022(12)
C8 0.0198(16) 0.0162(15) 0.0123(18) 0.0010(12) 0.0043(13) -0.0027(12)
C9 0.0181(15) 0.0134(15) 0.0159(18) -0.0003(12) 0.0052(13) -0.0010(12)
C10 0.0199(16) 0.0142(15) 0.0139(18) 0.0023(12) 0.0047(13) 0.0007(12)
C11 0.0210(16) 0.0169(16) 0.0184(19) -0.0006(13) 0.0048(14) 0.0013(12)
C12 0.0269(17) 0.0166(16) 0.021(2) 0.0001(14) 0.0042(15) 0.0012(13)
C13 0.0219(17) 0.0190(16) 0.019(2) -0.0012(13) 0.0053(14) -0.0005(13)
C14 0.0185(16) 0.0174(16) 0.0153(19) -0.0019(13) 0.0034(13) 0.0026(12)
C15 0.0216(16) 0.0182(16) 0.0166(19) -0.0004(13) 0.0053(14) 0.0024(13)
C16 0.0206(16) 0.0217(17) 0.016(2) -0.0014(13) 0.0037(14) 0.0011(13)
C17 0.0192(16) 0.0259(18) 0.018(2) -0.0011(14) 0.0041(14) 0.0043(13)
C18 0.0184(16) 0.0201(16) 0.020(2) -0.0040(13) 0.0050(14) -0.0031(12)
C19 0.0180(16) 0.0213(16) 0.020(2) -0.0034(14) 0.0063(14) -0.0005(13)
C20 0.0249(17) 0.0201(16) 0.022(2) -0.0057(14) 0.0085(15) -0.0040(13)
C21 0.0239(17) 0.0193(17) 0.022(2) -0.0029(14) 0.0079(15) -0.0053(13)
C22 0.0255(17) 0.0161(16) 0.021(2) -0.0014(13) 0.0078(15) -0.0020(13)
C23 0.0234(17) 0.0162(16) 0.019(2) -0.0043(13) 0.0070(14) -0.0065(13)
C24 0.0271(17) 0.0163(16) 0.021(2) -0.0006(13) 0.0055(15) -0.0018(13)
C25 0.0281(18) 0.0139(16) 0.027(2) -0.0012(14) 0.0095(15) -0.0018(13)
C26 0.0236(16) 0.0138(15) 0.023(2) -0.0020(13) 0.0060(15) 0.0010(12)
C27 0.0233(16) 0.0112(15) 0.022(2) -0.0026(13) 0.0041(14) -0.0004(12)
C28 0.0243(17) 0.0180(16) 0.021(2) -0.0022(14) 0.0021(14) 0.0050(13)
C29 0.0245(17) 0.0200(16) 0.018(2) -0.0021(13) 0.0038(14) 0.0056(13)
C30 0.0197(16) 0.0196(16) 0.022(2) 0.0012(14) 0.0065(14) 0.0049(13)
C31 0.0269(17) 0.0127(15) 0.020(2) 0.0008(13) 0.0088(15) 0.0026(13)
C32 0.0262(18) 0.0187(17) 0.032(2) 0.0008(15) 0.0117(16) 0.0051(13)
C33 0.0228(18) 0.0227(17) 0.034(2) 0.0062(15) 0.0111(16) 0.0028(14)
C34 0.0202(16) 0.0173(16) 0.028(2) 0.0012(14) 0.0085(15) 0.0010(13)
C35 0.0217(17) 0.0188(16) 0.024(2) 0.0037(14) 0.0084(15) -0.0009(13)
C36 0.0210(17) 0.0213(17) 0.024(2) 0.0012(14) 0.0053(15) 0.0001(13)
C37 0.0197(17) 0.0249(18) 0.021(2) -0.0031(14) 0.0062(14) -0.0021(13)
C38 0.0204(16) 0.0167(16) 0.019(2) -0.0014(13) 0.0032(14) -0.0020(12)
C39 0.0202(16) 0.0176(16) 0.019(2) -0.0022(13) 0.0074(14) -0.0036(12)
C40 0.0212(16) 0.0184(16) 0.021(2) -0.0018(14) 0.0053(14) -0.0035(13)
C41 0.0233(17) 0.0160(16) 0.024(2) 0.0001(14) 0.0065(15) -0.0007(13)
C42 0.0210(16) 0.0134(15) 0.022(2) -0.0002(13) 0.0044(14) -0.0003(12)
C43 0.0309(18) 0.0153(16) 0.029(2) 0.0026(14) 0.0024(16) -0.0014(14)
C44 0.044(2) 0.030(2) 0.036(3) 0.0054(17) 0.0128(19) -0.0083(17)
C45 0.0239(18) 0.0178(17) 0.028(2) 0.0007(15) 0.0030(16) 0.0008(14)
C46 0.037(2) 0.035(2) 0.038(3) -0.0120(19) -0.0016(19) 0.0152(17)
C47 0.0194(17) 0.0232(18) 0.033(2) 0.0042(16) 0.0041(16) 0.0020(14)
C48 0.043(2) 0.034(2) 0.029(3) 0.0059(18) -0.0032(19) -0.0026(17)
C49 0.0185(17) 0.033(2) 0.026(2) 0.0048(16) -0.0005(15) -0.0038(14)
C50 0.0245(19) 0.036(2) 0.041(3) 0.0039(18) 0.0100(18) 0.0008(15)
C51 0.0230(17) 0.0230(18) 0.038(3) 0.0000(16) 0.0112(17) -0.0021(14)
C52 0.024(2) 0.036(2) 0.062(3) -0.010(2) 0.005(2) -0.0070(16)
C53 0.0298(19) 0.0195(17) 0.033(2) -0.0042(15) 0.0146(17) -0.0065(14)
C54 0.042(2) 0.0229(19) 0.041(3) -0.0078(17) 0.0120(19) -0.0094(16)
C55 0.036(2) 0.0182(17) 0.031(2) 0.0042(15) 0.0147(17) -0.0018(14)
C56 0.049(2) 0.036(2) 0.033(3) 0.0099(18) 0.018(2) 0.0016(18)
C57 0.034(2) 0.0190(17) 0.036(3) 0.0050(15) 0.0131(17) 0.0047(14)
C58 0.039(2) 0.035(2) 0.038(3) 0.0091(19) 0.0055(19) 0.0093(17)
C59 0.0338(19) 0.0174(17) 0.035(2) -0.0090(15) 0.0114(17) 0.0005(14)
C60 0.042(2) 0.031(2) 0.053(3) -0.005(2) -0.008(2) -0.0084(18)
C61 0.0316(19) 0.0305(19) 0.021(2) -0.0107(16) 0.0063(16) 0.0038(15)
C62 0.041(2) 0.0258(19) 0.042(3) -0.0049(18) 0.016(2) 0.0094(17)
C63 0.0330(19) 0.0234(18) 0.037(2) -0.0006(16) 0.0196(18) 0.0059(15)
C64 0.077(3) 0.036(2) 0.049(3) 0.009(2) 0.041(3) 0.021(2)
C65 0.0248(19) 0.034(2) 0.051(3) -0.0095(19) 0.0210(18) -0.0003(15)
C66 0.028(2) 0.041(2) 0.071(4) -0.001(2) 0.013(2) 0.0053(18)
C67 0.0194(17) 0.032(2) 0.035(2) -0.0057(17) 0.0075(16) -0.0008(14)
C68 0.032(2) 0.038(2) 0.055(3) -0.007(2) 0.023(2) -0.0048(17)
C69 0.0189(17) 0.0305(19) 0.031(2) -0.0089(16) 0.0054(15) -0.0061(14)
C70 0.033(2) 0.0261(19) 0.040(3) -0.0050(17) 0.0119(18) -0.0105(16)
C71 0.0210(17) 0.0254(18) 0.034(2) -0.0146(16) 0.0066(16) -0.0059(14)
C72 0.032(2) 0.048(2) 0.026(2) -0.0132(18) 0.0088(17) -0.0116(18)
C73 0.0247(17) 0.0163(16) 0.031(2) -0.0068(14) 0.0022(15) 0.0000(13)
C74 0.0309(19) 0.0246(18) 0.036(2) -0.0050(16) 0.0138(17) 0.0019(15)
C75 0.0219(16) 0.0158(15) 0.0167(19) -0.0010(13) 0.0038(14) 0.0014(12)
C76 0.0171(15) 0.0178(16) 0.0184(19) -0.0016(13) 0.0029(14) -0.0008(12)
C77 0.0191(16) 0.0169(15) 0.021(2) -0.0020(13) 0.0081(14) -0.0010(12)
C78 0.0212(16) 0.0155(15) 0.0149(19) 0.0004(13) 0.0057(13) 0.0015(12)
C79 0.0195(16) 0.0133(14) 0.0156(19) -0.0020(12) 0.0052(13) 0.0032(12)
C80 0.0201(16) 0.0146(15) 0.0149(18) 0.0008(12) 0.0036(13) 0.0003(12)
C81 0.0212(16) 0.0139(15) 0.0161(19) -0.0020(13) 0.0026(14) 0.0020(12)
C82 0.0179(15) 0.0110(14) 0.0193(19) -0.0011(12) 0.0061(13) -0.0008(11)
C83 0.0240(17) 0.0147(15) 0.0138(19) 0.0007(12) 0.0050(14) 0.0008(12)
C84 0.0199(16) 0.0138(15) 0.0154(19) 0.0024(13) 0.0033(13) 0.0007(12)
C85 0.0225(17) 0.0245(17) 0.019(2) 0.0029(14) 0.0060(14) 0.0001(13)
C86 0.0268(18) 0.0241(18) 0.024(2) 0.0078(15) 0.0083(15) 0.0029(14)
C87 0.0255(17) 0.0196(17) 0.023(2) 0.0030(14) 0.0040(15) 0.0027(13)
C88 0.0216(17) 0.0204(17) 0.021(2) 0.0017(14) 0.0043(14) 0.0041(13)
C89 0.0187(16) 0.0225(17) 0.020(2) 0.0001(14) 0.0018(14) 0.0049(13)
C90 0.0186(16) 0.0251(18) 0.025(2) -0.0004(15) 0.0044(15) 0.0030(13)
C91 0.0190(17) 0.0242(18) 0.024(2) -0.0032(15) 0.0020(14) 0.0001(13)
C92 0.0170(16) 0.0228(17) 0.023(2) -0.0022(14) 0.0064(14) -0.0021(13)
C93 0.0170(16) 0.0236(17) 0.022(2) -0.0031(14) 0.0039(14) 0.0014(13)
C94 0.0219(17) 0.0242(18) 0.029(2) -0.0006(15) 0.0083(15) -0.0045(14)
C95 0.0221(17) 0.0260(18) 0.025(2) -0.0036(15) 0.0081(15) -0.0047(14)
C96 0.0234(17) 0.0180(16) 0.021(2) -0.0003(13) 0.0070(14) -0.0024(13)
C97 0.0229(17) 0.0205(17) 0.018(2) -0.0005(13) 0.0079(14) -0.0044(13)
C98 0.0262(17) 0.0226(17) 0.023(2) 0.0029(14) 0.0113(15) -0.0014(14)
C99 0.0300(18) 0.0192(17) 0.021(2) 0.0033(14) 0.0112(15) -0.0008(14)
C100 0.0212(16) 0.0244(17) 0.017(2) 0.0037(14) 0.0061(14) 0.0017(13)
C101 0.0224(17) 0.0215(17) 0.017(2) 0.0001(13) 0.0055(14) 0.0019(13)
C102 0.0255(18) 0.0208(17) 0.022(2) 0.0028(14) 0.0065(15) 0.0011(13)
C103 0.0285(18) 0.0205(17) 0.018(2) 0.0018(14) 0.0019(15) 0.0013(14)
C104 0.0217(16) 0.0164(15) 0.017(2) -0.0012(13) -0.0012(14) -0.0015(12)
C105 0.0216(16) 0.0146(15) 0.021(2) 0.0009(13) 0.0023(14) -0.0002(12)
C106 0.0246(17) 0.0173(16) 0.023(2) 0.0008(14) 0.0018(15) -0.0019(13)
C107 0.0194(16) 0.0187(16) 0.028(2) -0.0002(14) 0.0022(15) 0.0010(13)
C108 0.0190(16) 0.0150(15) 0.025(2) 0.0004(13) 0.0039(14) 0.0004(12)
C109 0.0180(15) 0.0156(15) 0.024(2) -0.0001(13) 0.0055(14) 0.0004(12)
C110 0.0197(16) 0.0167(16) 0.031(2) -0.0008(14) 0.0090(15) -0.0005(12)
C111 0.0232(16) 0.0142(15) 0.028(2) -0.0001(14) 0.0102(15) -0.0032(12)
C112 0.0207(16) 0.0171(16) 0.0181(19) -0.0005(13) 0.0062(14) -0.0016(12)
C113 0.0186(16) 0.0183(16) 0.021(2) -0.0018(13) 0.0075(14) -0.0022(12)
C114 0.0231(16) 0.0206(16) 0.017(2) -0.0020(13) 0.0066(14) -0.0037(13)
C115 0.0215(16) 0.0247(17) 0.020(2) 0.0026(14) 0.0043(14) -0.0036(13)
C116 0.0217(16) 0.0224(17) 0.0158(19) 0.0044(14) 0.0039(14) -0.0005(13)
C117 0.0287(19) 0.031(2) 0.035(3) 0.0166(17) 0.0112(17) 0.0064(15)
C118 0.044(2) 0.031(2) 0.061(3) 0.006(2) 0.022(2) -0.0062(18)
C119 0.026(2) 0.028(2) 0.053(3) 0.0121(19) 0.0062(19) 0.0059(15)
C120 0.033(2) 0.084(4) 0.048(3) 0.040(3) 0.004(2) 0.013(2)
C121 0.0202(17) 0.034(2) 0.026(2) 0.0039(16) 0.0022(15) 0.0046(14)
C122 0.032(2) 0.036(2) 0.041(3) 0.0099(19) 0.0127(19) 0.0124(17)
C123 0.0176(17) 0.031(2) 0.032(2) -0.0004(16) 0.0047(15) 0.0001(14)
C124 0.030(2) 0.038(2) 0.041(3) -0.0071(19) -0.0005(19) -0.0046(17)
C125 0.0199(18) 0.038(2) 0.047(3) 0.0084(19) 0.0068(17) -0.0056(15)
C126 0.032(2) 0.076(3) 0.051(3) 0.012(3) 0.020(2) 0.019(2)
C127 0.0213(18) 0.033(2) 0.038(3) 0.0096(18) 0.0073(17) -0.0053(15)
C128 0.034(2) 0.060(3) 0.034(3) 0.012(2) 0.0129(19) 0.002(2)
C129 0.0288(19) 0.0252(19) 0.030(2) 0.0052(16) 0.0065(17) -0.0051(15)
C130 0.044(2) 0.025(2) 0.046(3) -0.0012(18) 0.016(2) -0.0095(17)
C131 0.0290(19) 0.0286(19) 0.028(2) 0.0085(16) 0.0072(16) -0.0016(15)
C132 0.032(2) 0.030(2) 0.048(3) 0.0048(19) 0.0066(19) 0.0034(16)
C133 0.035(2) 0.033(2) 0.016(2) 0.0045(15) 0.0089(16) -0.0014(16)
C134 0.049(2) 0.042(2) 0.028(3) 0.0037(18) 0.018(2) 0.0072(19)
C135 0.030(2) 0.036(2) 0.019(2) -0.0015(16) 0.0006(16) -0.0024(16)
C136 0.053(3) 0.033(2) 0.029(3) -0.0076(18) 0.004(2) -0.0064(18)
C137 0.0242(18) 0.0251(18) 0.025(2) 0.0034(15) -0.0022(16) 0.0004(15)
C138 0.037(2) 0.032(2) 0.029(2) 0.0001(17) -0.0025(18) -0.0093(17)
C139 0.0195(17) 0.038(2) 0.031(2) -0.0005(17) 0.0030(16) 0.0021(15)
C140 0.027(2) 0.046(2) 0.048(3) -0.008(2) 0.0135(19) -0.0117(17)
C141 0.0199(17) 0.040(2) 0.032(2) -0.0013(17) 0.0090(16) 0.0044(15)
C142 0.031(2) 0.034(2) 0.060(3) -0.004(2) 0.003(2) 0.0123(17)
C143 0.0230(17) 0.032(2) 0.025(2) 0.0048(16) 0.0104(15) 0.0035(14)
C144 0.072(3) 0.040(2) 0.032(3) 0.0013(19) 0.027(2) 0.020(2)
C145 0.0263(18) 0.036(2) 0.018(2) -0.0059(15) 0.0082(15) -0.0037(15)
C146 0.031(2) 0.046(2) 0.023(2) 0.0125(17) 0.0120(17) 0.0040(17)
C147 0.0258(18) 0.040(2) 0.020(2) 0.0064(16) 0.0041(15) 0.0000(15)
C148 0.049(3) 0.075(4) 0.032(3) 0.013(2) -0.013(2) -0.027(2)

loop_
_atom_type_symbol
_atom_type_description
_atom_type_scat_dispersion_real
_atom_type_scat_dispersion_imag
_atom_type_scat_source
C C 0.0181 0.0091
;
International Tables for Crystallography
(Vol. C, Tables 4.2.6.8 and 6.1.1.4)
;
H H 0.0000 0.0000
;
International Tables for Crystallography
(Vol. C, Table 6.1.1.4)
;
N N 0.0311 0.0180
;
International Tables for Crystallography
(Vol. C, Tables 4.2.6.8 and 6.1.1.4)
;
F F 0.0727 0.0534
;
International Tables for Crystallography
(Vol. C, Tables 4.2.6.8 and 6.1.1.4)
;
P P 0.2955 0.4335
;
International Tables for Crystallography
(Vol. C, Tables 4.2.6.8 and 6.1.1.4)
;
O O 0.0492 0.0322
;
International Tables for Crystallography
(Vol. C, Tables 4.2.6.8 and 6.1.1.4)
;

loop_
_geom_angle_atom_site_label_1
_geom_angle_atom_site_label_2
_geom_angle_atom_site_label_3
_geom_angle
C154 O4 C155 116.9(9)
C154 C153 H15I 109.5
C154 C153 H15J 109.5
H15I C153 H15J 109.5
C154 C153 H15K 109.5
H15I C153 H15K 109.5
H15J C153 H15K 109.5
O3 C154 O4 119.8(12)
O3 C154 C153 126.6(11)
O4 C154 C153 113.6(8)
O4 C155 C156 111.8(9)
O4 C155 H15L 109.3
C156 C155 H15L 109.3
O4 C155 H15M 109.3
C156 C155 H15M 109.3
H15L C155 H15M 107.9
C155 C156 H15F 109.5
C155 C156 H15G 109.5
H15F C156 H15G 109.5
C155 C156 H15H 109.5
H15F C156 H15H 109.5
H15G C156 H15H 109.5
H555 O5 H556 106(7)
C254 O4A C255 119.0(16)
C254 C253 H25A 109.5
C254 C253 H25B 109.5
H25A C253 H25B 109.5
C254 C253 H25C 109.5
H25A C253 H25C 109.5
H25B C253 H25C 109.5
O3A C254 O4A 120.4(15)
O3A C254 C253 126.4(15)
O4A C254 C253 111.8(14)
O4A C255 C256 110.8(19)
O4A C255 H25D 109.5
C256 C255 H25D 109.5
O4A C255 H25E 109.5
C256 C255 H25E 109.5
H25D C255 H25E 108.1
C255 C256 H25F 109.5
C255 C256 H25G 109.5
H25F C256 H25G 109.5
C255 C256 H25H 109.5
H25F C256 H25H 109.5
H25G C256 H25H 109.5
F17 P3 F18 92.3(2)
F17 P3 F13 91.6(3)
F18 P3 F13 176.0(3)
F17 P3 F16 88.63(19)
F18 P3 F16 90.04(15)
F13 P3 F16 89.35(16)
F17 P3 F15 178.7(2)
F18 P3 F15 88.6(2)
F13 P3 F15 87.4(3)
F16 P3 F15 90.44(18)
F17 P3 F14 91.92(18)
F18 P3 F14 90.15(14)
F13 P3 F14 90.43(16)
F16 P3 F14 179.42(18)
F15 P3 F14 89.01(16)
F5 P1 F4 90.21(15)
F5 P1 F2 90.04(14)
F4 P1 F2 179.74(16)
F5 P1 F6 90.32(13)
F4 P1 F6 90.04(14)
F2 P1 F6 89.87(14)
F5 P1 F3 179.40(16)
F4 P1 F3 89.62(15)
F2 P1 F3 90.13(15)
F6 P1 F3 90.25(14)
F5 P1 F1 89.53(12)
F4 P1 F1 90.09(13)
F2 P1 F1 89.99(14)
F6 P1 F1 179.80(15)
F3 P1 F1 89.90(13)
F7 P2 F12 179.0(2)
F7 P2 F8 91.7(2)
F12 P2 F8 89.24(17)
F7 P2 F9 89.59(16)
F12 P2 F9 90.23(16)
F8 P2 F9 89.77(15)
F7 P2 F11 90.18(17)
F12 P2 F11 90.00(17)
F8 P2 F11 90.70(17)
F9 P2 F11 179.48(19)
F7 P2 F10 89.94(19)
F12 P2 F10 89.07(15)
F8 P2 F10 178.31(19)
F9 P2 F10 90.39(15)
F11 P2 F10 89.14(16)
F23 P4 F20 92.3(2)
F23 P4 F24 89.6(2)
F20 P4 F24 89.1(2)
F23 P4 F21 179.0(2)
F20 P4 F21 88.4(2)
F24 P4 F21 91.2(2)
F23 P4 F19 90.1(2)
F20 P4 F19 91.8(2)
F24 P4 F19 179.1(2)
F21 P4 F19 89.1(2)
F23 P4 F22 89.0(2)
F20 P4 F22 178.4(2)
F24 P4 F22 91.9(2)
F21 P4 F22 90.3(2)
F19 P4 F22 87.28(19)
C150 O2 C151 115.7(4)
C150 C149 H14X 109.5
C150 C149 H14Y 109.5
H14X C149 H14Y 109.5
C150 C149 H14Z 109.5
H14X C149 H14Z 109.5
H14Y C149 H14Z 109.5
O1 C150 O2 123.5(4)
O1 C150 C149 124.9(4)
O2 C150 C149 111.6(4)
O2 C151 C152 107.6(4)
O2 C151 H15A 110.2
C152 C151 H15A 110.2
O2 C151 H15B 110.2
C152 C151 H15B 110.2
H15A C151 H15B 108.5
C151 C152 H15C 109.5
C151 C152 H15D 109.5
H15C C152 H15D 109.5
C151 C152 H15E 109.5
H15C C152 H15E 109.5
H15D C152 H15E 109.5
C11 N1 C1 128.1(3)
C11 N1 C14 107.6(3)
C1 N1 C14 123.0(3)
C2 N2 C15 122.8(3)
C2 N2 C18 124.8(3)
C15 N2 C18 110.3(3)
C22 N3 C3 123.6(3)
C22 N3 C19 110.9(3)
C3 N3 C19 125.2(3)
C26 N4 C4 128.1(3)
C26 N4 C23 107.5(3)
C4 N4 C23 122.7(3)
C27 N5 C6 128.3(3)
C27 N5 C30 107.5(3)
C6 N5 C30 123.9(3)
C7 N6 C31 123.9(3)
C7 N6 C34 125.1(3)
C31 N6 C34 110.8(3)
C8 N7 C38 123.4(3)
C8 N7 C35 125.6(3)
C38 N7 C35 110.9(3)
C42 N8 C9 128.7(3)
C42 N8 C39 107.9(3)
C9 N8 C39 123.4(3)
C85 N9 C75 128.4(3)
C85 N9 C88 107.7(3)
C75 N9 C88 123.0(3)
C76 N10 C89 124.0(3)
C76 N10 C92 125.4(3)
C89 N10 C92 110.6(3)
C96 N11 C77 122.7(3)
C96 N11 C93 111.5(3)
C77 N11 C93 125.6(3)
C100 N12 C78 129.3(3)
C100 N12 C97 108.2(3)
C78 N12 C97 122.1(3)
C101 N13 C80 128.5(3)
C101 N13 C104 107.7(3)
C80 N13 C104 122.5(3)
C81 N14 C105 123.2(3)
C81 N14 C108 126.0(3)
C105 N14 C108 110.8(3)
C112 N15 C82 123.9(3)
C112 N15 C109 110.6(3)
C82 N15 C109 124.9(3)
C116 N16 C113 108.1(3)
C116 N16 C83 127.7(3)
C113 N16 C83 123.6(3)
C2 C1 N1 113.4(3)
C2 C1 C10 119.7(3)
N1 C1 C10 126.6(3)
C1 C2 N2 121.9(3)
C1 C2 C3 120.9(3)
N2 C2 C3 117.2(3)
C4 C3 N3 121.1(3)
C4 C3 C2 122.0(3)
N3 C3 C2 116.9(3)
C3 C4 N4 113.7(3)
C3 C4 C5 119.4(3)
N4 C4 C5 126.3(3)
C6 C5 C4 124.3(3)
C6 C5 C10 118.0(3)
C4 C5 C10 117.6(3)
C7 C6 N5 112.8(3)
C7 C6 C5 119.8(3)
N5 C6 C5 127.2(3)
N6 C7 C6 121.5(3)
N6 C7 C8 117.5(3)
C6 C7 C8 121.0(3)
C9 C8 N7 122.1(3)
C9 C8 C7 121.6(3)
N7 C8 C7 116.3(3)
C8 C9 N8 113.9(3)
C8 C9 C10 119.3(3)
N8 C9 C10 126.4(3)
C1 C10 C9 124.3(3)
C1 C10 C5 118.1(3)
C9 C10 C5 117.6(3)
N1 C11 C12 108.4(3)
N1 C11 C42 124.3(3)
C12 C11 C42 126.8(3)
C11 C12 C13 108.5(3)
C11 C12 C43 126.0(3)
C13 C12 C43 124.7(3)
C14 C13 C12 107.5(3)
C14 C13 C45 129.3(3)
C12 C13 C45 122.9(3)
C13 C14 C15 134.9(3)
C13 C14 N1 107.5(3)
C15 C14 N1 117.3(3)
N2 C15 C16 106.6(3)
N2 C15 C14 115.4(3)
C16 C15 C14 137.9(3)
C17 C16 C15 107.8(3)
C17 C16 C47 121.5(3)
C15 C16 C47 130.3(3)
C18 C17 C16 109.0(3)
C18 C17 C49 127.3(3)
C16 C17 C49 123.6(3)
C17 C18 N2 106.2(3)
C17 C18 C19 137.2(3)
N2 C18 C19 116.5(3)
N3 C19 C20 106.0(3)
N3 C19 C18 116.2(3)
C20 C19 C18 137.7(3)
C19 C20 C21 108.5(3)
C19 C20 C51 127.8(3)
C21 C20 C51 123.6(3)
C22 C21 C20 107.9(3)
C22 C21 C53 128.0(3)
C20 C21 C53 123.9(3)
N3 C22 C21 106.6(3)
N3 C22 C23 115.2(3)
C21 C22 C23 138.0(3)
C24 C23 N4 107.8(3)
C24 C23 C22 134.9(3)
N4 C23 C22 116.7(3)
C25 C24 C23 107.1(3)
C25 C24 C55 124.2(3)
C23 C24 C55 128.4(3)
C26 C25 C24 108.0(3)
C26 C25 C57 124.8(3)
C24 C25 C57 126.2(3)
N4 C26 C25 109.1(3)
N4 C26 C27 123.3(3)
C25 C26 C27 127.3(3)
N5 C27 C28 108.5(3)
N5 C27 C26 124.2(3)
C28 C27 C26 127.1(3)
C29 C28 C27 108.7(3)
C29 C28 C59 126.3(3)
C27 C28 C59 123.7(3)
C28 C29 C30 107.4(3)
C28 C29 C61 122.1(3)
C30 C29 C61 130.5(3)
C29 C30 C31 135.2(3)
C29 C30 N5 107.3(3)
C31 C30 N5 116.2(3)
N6 C31 C30 115.6(3)
N6 C31 C32 106.1(3)
C30 C31 C32 137.9(3)
C33 C32 C31 108.6(3)
C33 C32 C63 123.9(3)
C31 C32 C63 127.4(3)
C32 C33 C34 108.9(3)
C32 C33 C65 123.2(3)
C34 C33 C65 127.9(3)
C35 C34 N6 116.3(3)
C35 C34 C33 138.0(3)
N6 C34 C33 105.7(3)
N7 C35 C34 116.8(3)
N7 C35 C36 106.3(3)
C34 C35 C36 136.8(3)
C37 C36 C35 108.6(3)
C37 C36 C67 124.0(3)
C35 C36 C67 127.4(3)
C36 C37 C38 108.1(3)
C36 C37 C69 123.9(3)
C38 C37 C69 127.4(3)
N7 C38 C39 116.8(3)
N7 C38 C37 105.9(3)
C39 C38 C37 136.9(3)
C38 C39 C40 134.4(3)
C38 C39 N8 117.4(3)
C40 C39 N8 107.3(3)
C41 C40 C39 107.0(3)
C41 C40 C71 124.4(3)
C39 C40 C71 128.5(3)
C40 C41 C42 108.8(3)
C40 C41 C73 125.2(3)
C42 C41 C73 125.6(3)
N8 C42 C11 124.1(3)
N8 C42 C41 108.1(3)
C11 C42 C41 127.5(3)
C12 C43 C44 110.3(3)
C12 C43 H43A 109.6
C44 C43 H43A 109.6
C12 C43 H43B 109.6
C44 C43 H43B 109.6
H43A C43 H43B 108.1
C43 C44 H44A 109.5
C43 C44 H44B 109.5
H44A C44 H44B 109.5
C43 C44 H44C 109.5
H44A C44 H44C 109.5
H44B C44 H44C 109.5
C13 C45 C46 111.1(3)
C13 C45 H45A 111(2)
C46 C45 H45A 109(2)
C13 C45 H45B 114(3)
C46 C45 H45B 110(3)
H45A C45 H45B 101(4)
C45 C46 H46A 109.5
C45 C46 H46B 109.5
H46A C46 H46B 109.5
C45 C46 H46C 109.5
H46A C46 H46C 109.5
H46B C46 H46C 109.5
C16 C47 C48 112.6(3)
C16 C47 H47A 107(2)
C48 C47 H47A 110(2)
C16 C47 H47B 109(3)
C48 C47 H47B 108(3)
H47A C47 H47B 110(3)
C47 C48 H48A 109.5
C47 C48 H48B 109.5
H48A C48 H48B 109.5
C47 C48 H48C 109.5
H48A C48 H48C 109.5
H48B C48 H48C 109.5
C17 C49 C50 113.8(3)
C17 C49 H49A 108.8
C50 C49 H49A 108.8
C17 C49 H49B 108.8
C50 C49 H49B 108.8
H49A C49 H49B 107.7
C49 C50 H50A 109.5
C49 C50 H50B 109.5
H50A C50 H50B 109.5
C49 C50 H50C 109.5
H50A C50 H50C 109.5
H50B C50 H50C 109.5
C20 C51 C52 114.7(3)
C20 C51 H51A 108.6
C52 C51 H51A 108.6
C20 C51 H51B 108.6
C52 C51 H51B 108.6
H51A C51 H51B 107.6
C51 C52 H52A 109.5
C51 C52 H52B 109.5
H52A C52 H52B 109.5
C51 C52 H52C 109.5
H52A C52 H52C 109.5
H52B C52 H52C 109.5
C21 C53 C54 112.8(3)
C21 C53 H53A 109.0
C54 C53 H53A 109.0
C21 C53 H53B 109.0
C54 C53 H53B 109.0
H53A C53 H53B 107.8
C53 C54 H54A 109.5
C53 C54 H54B 109.5
H54A C54 H54B 109.5
C53 C54 H54C 109.5
H54A C54 H54C 109.5
H54B C54 H54C 109.5
C24 C55 C56 112.5(3)
C24 C55 H55A 109.1
C56 C55 H55A 109.1
C24 C55 H55B 109.1
C56 C55 H55B 109.1
H55A C55 H55B 107.8
C55 C56 H56A 109.5
C55 C56 H56B 109.5
H56A C56 H56B 109.5
C55 C56 H56C 109.5
H56A C56 H56C 109.5
H56B C56 H56C 109.5
C25 C57 C58 110.6(3)
C25 C57 H57A 109.5
C58 C57 H57A 109.5
C25 C57 H57B 109.5
C58 C57 H57B 109.5
H57A C57 H57B 108.1
C57 C58 H58A 109.5
C57 C58 H58B 109.5
H58A C58 H58B 109.5
C57 C58 H58C 109.5
H58A C58 H58C 109.5
H58B C58 H58C 109.5
C28 C59 C60 108.9(3)
C28 C59 H59A 109.9
C60 C59 H59A 109.9
C28 C59 H59B 109.9
C60 C59 H59B 109.9
H59A C59 H59B 108.3
C59 C60 H60A 109.5
C59 C60 H60B 109.5
H60A C60 H60B 109.5
C59 C60 H60C 109.5
H60A C60 H60C 109.5
H60B C60 H60C 109.5
C29 C61 C62 112.7(3)
C29 C61 H61A 109.0
C62 C61 H61A 109.0
C29 C61 H61B 109.0
C62 C61 H61B 109.0
H61A C61 H61B 107.8
C61 C62 H62A 109.5
C61 C62 H62B 109.5
H62A C62 H62B 109.5
C61 C62 H62C 109.5
H62A C62 H62C 109.5
H62B C62 H62C 109.5
C32 C63 C64 111.1(3)
C32 C63 H63A 109.4
C64 C63 H63A 109.4
C32 C63 H63B 109.4
C64 C63 H63B 109.4
H63A C63 H63B 108.0
C63 C64 H64A 109.5
C63 C64 H64B 109.5
H64A C64 H64B 109.5
C63 C64 H64C 109.5
H64A C64 H64C 109.5
H64B C64 H64C 109.5
C33 C65 C66 112.0(3)
C33 C65 H65A 109.2
C66 C65 H65A 109.2
C33 C65 H65B 109.2
C66 C65 H65B 109.2
H65A C65 H65B 107.9
C65 C66 H66A 109.5
C65 C66 H66B 109.5
H66A C66 H66B 109.5
C65 C66 H66C 109.5
H66A C66 H66C 109.5
H66B C66 H66C 109.5
C36 C67 C68 114.3(3)
C36 C67 H67A 108.7
C68 C67 H67A 108.7
C36 C67 H67B 108.7
C68 C67 H67B 108.7
H67A C67 H67B 107.6
C67 C68 H68A 109.5
C67 C68 H68B 109.5
H68A C68 H68B 109.5
C67 C68 H68C 109.5
H68A C68 H68C 109.5
H68B C68 H68C 109.5
C37 C69 C70 109.9(3)
C37 C69 H69A 109.7
C70 C69 H69A 109.7
C37 C69 H69B 109.7
C70 C69 H69B 109.7
H69A C69 H69B 108.2
C69 C70 H70A 109.5
C69 C70 H70B 109.5
H70A C70 H70B 109.5
C69 C70 H70C 109.5
H70A C70 H70C 109.5
H70B C70 H70C 109.5
C40 C71 C72 112.8(3)
C40 C71 H71A 109.0
C72 C71 H71A 109.0
C40 C71 H71B 109.0
C72 C71 H71B 109.0
H71A C71 H71B 107.8
C71 C72 H72A 109.5
C71 C72 H72B 109.5
H72A C72 H72B 109.5
C71 C72 H72C 109.5
H72A C72 H72C 109.5
H72B C72 H72C 109.5
C41 C73 C74 112.9(3)
C41 C73 H73A 109.0
C74 C73 H73A 109.0
C41 C73 H73B 109.0
C74 C73 H73B 109.0
H73A C73 H73B 107.8
C73 C74 H74A 109.5
C73 C74 H74B 109.5
H74A C74 H74B 109.5
C73 C74 H74C 109.5
H74A C74 H74C 109.5
H74B C74 H74C 109.5
C76 C75 N9 114.2(3)
C76 C75 C84 119.5(3)
N9 C75 C84 126.1(3)
C75 C76 N10 121.5(3)
C75 C76 C77 121.4(3)
N10 C76 C77 117.1(3)
C78 C77 N11 121.9(3)
C78 C77 C76 121.6(3)
N11 C77 C76 116.5(3)
C77 C78 N12 114.1(3)
C77 C78 C79 119.2(3)
N12 C78 C79 126.2(3)
C78 C79 C80 124.3(3)
C78 C79 C84 117.8(3)
C80 C79 C84 117.7(3)
C81 C80 N13 113.4(3)
C81 C80 C79 120.1(3)
N13 C80 C79 126.3(3)
C80 C81 N14 122.0(3)
C80 C81 C82 121.4(3)
N14 C81 C82 116.5(3)
C83 C82 N15 121.8(3)
C83 C82 C81 120.9(3)
N15 C82 C81 117.3(3)
C82 C83 N16 112.8(3)
C82 C83 C84 120.2(3)
N16 C83 C84 126.7(3)
C75 C84 C83 124.9(3)
C75 C84 C79 117.7(3)
C83 C84 C79 117.4(3)
N9 C85 C86 108.8(3)
N9 C85 C116 122.6(3)
C86 C85 C116 127.0(3)
C87 C86 C85 108.1(3)
C87 C86 C117 126.4(3)
C85 C86 C117 124.7(3)
C86 C87 C88 107.7(3)
C86 C87 C119 122.4(3)
C88 C87 C119 129.8(3)
C89 C88 C87 136.5(3)
C89 C88 N9 116.5(3)
C87 C88 N9 106.7(3)
N10 C89 C88 116.6(3)
N10 C89 C90 106.7(3)
C88 C89 C90 136.3(3)
C91 C90 C89 108.0(3)
C91 C90 C121 124.0(3)
C89 C90 C121 127.9(3)
C90 C91 C92 108.8(3)
C90 C91 C123 122.0(3)
C92 C91 C123 128.8(3)
C93 C92 N10 116.4(3)
C93 C92 C91 137.7(3)
N10 C92 C91 105.9(3)
C92 C93 N11 117.4(3)
C92 C93 C94 137.3(3)
N11 C93 C94 105.2(3)
C95 C94 C93 108.8(3)
C95 C94 C125 124.1(3)
C93 C94 C125 126.7(3)
C94 C95 C96 108.5(3)
C94 C95 C127 124.5(3)
C96 C95 C127 126.6(3)
N11 C96 C97 116.8(3)
N11 C96 C95 105.9(3)
C97 C96 C95 136.9(3)
C96 C97 C98 134.7(3)
C96 C97 N12 117.6(3)
C98 C97 N12 106.9(3)
C99 C98 C97 107.4(3)
C99 C98 C129 123.9(3)
C97 C98 C129 128.4(3)
C98 C99 C100 108.2(3)
C98 C99 C131 125.5(3)
C100 C99 C131 125.7(3)
N12 C100 C101 124.4(3)
N12 C100 C99 108.4(3)
C101 C100 C99 127.1(3)
N13 C101 C102 108.5(3)
N13 C101 C100 122.2(3)
C102 C101 C100 128.6(3)
C101 C102 C103 108.6(3)
C101 C102 C133 124.8(3)
C103 C102 C133 126.1(3)
C102 C103 C104 106.7(3)
C102 C103 C135 124.3(3)
C104 C103 C135 128.7(3)
C103 C104 N13 107.6(3)
C103 C104 C105 135.1(3)
N13 C104 C105 116.1(3)
N14 C105 C106 106.5(3)
N14 C105 C104 115.5(3)
C106 C105 C104 137.5(3)
C107 C106 C105 108.0(3)
C107 C106 C137 123.7(3)
C105 C106 C137 127.9(3)
C108 C107 C106 108.3(3)
C108 C107 C139 128.1(4)
C106 C107 C139 123.6(3)
N14 C108 C107 106.4(3)
N14 C108 C109 116.0(3)
C107 C108 C109 137.5(3)
C110 C109 N15 106.0(3)
C110 C109 C108 137.3(3)
N15 C109 C108 116.6(3)
C109 C110 C111 108.6(3)
C109 C110 C141 126.8(3)
C111 C110 C141 124.3(3)
C112 C111 C110 108.1(3)
C112 C111 C143 128.9(3)
C110 C111 C143 123.0(3)
N15 C112 C111 106.7(3)
N15 C112 C113 115.2(3)
C111 C112 C113 137.8(3)
C114 C113 N16 107.2(3)
C114 C113 C112 135.0(3)
N16 C113 C112 116.8(3)
C115 C114 C113 107.7(3)
C115 C114 C145 122.3(3)
C113 C114 C145 129.9(3)
C114 C115 C116 108.2(3)
C114 C115 C147 125.2(3)
C116 C115 C147 125.6(3)
N16 C116 C115 108.3(3)
N16 C116 C85 124.7(3)
C115 C116 C85 127.0(3)
C86 C117 C118 110.7(3)
C86 C117 H11A 109.5
C118 C117 H11A 109.5
C86 C117 H11B 109.5
C118 C117 H11B 109.5
H11A C117 H11B 108.1
C117 C118 H11C 109.5
C117 C118 H11D 109.5
H11C C118 H11D 109.5
C117 C118 H11E 109.5
H11C C118 H11E 109.5
H11D C118 H11E 109.5
C87 C119 C120 111.3(4)
C87 C119 H11F 109.4
C120 C119 H11F 109.4
C87 C119 H11G 109.4
C120 C119 H11G 109.4
H11F C119 H11G 108.0
C119 C120 H12A 109.5
C119 C120 H12B 109.5
H12A C120 H12B 109.5
C119 C120 H12C 109.5
H12A C120 H12C 109.5
H12B C120 H12C 109.5
C90 C121 C122 112.9(3)
C90 C121 H12D 109.0
C122 C121 H12D 109.0
C90 C121 H12E 109.0
C122 C121 H12E 109.0
H12D C121 H12E 107.8
C121 C122 H12F 109.5
C121 C122 H12G 109.5
H12F C122 H12G 109.5
C121 C122 H12H 109.5
H12F C122 H12H 109.5
H12G C122 H12H 109.5
C91 C123 C124 111.5(3)
C91 C123 H12I 109.3
C124 C123 H12I 109.3
C91 C123 H12J 109.3
C124 C123 H12J 109.3
H12I C123 H12J 108.0
C123 C124 H12K 109.5
C123 C124 H12L 109.5
H12K C124 H12L 109.5
C123 C124 H12M 109.5
H12K C124 H12M 109.5
H12L C124 H12M 109.5
C94 C125 C126 111.0(3)
C94 C125 H12N 109.4
C126 C125 H12N 109.4
C94 C125 H12O 109.4
C126 C125 H12O 109.4
H12N C125 H12O 108.0
C125 C126 H12P 109.5
C125 C126 H12Q 109.5
H12P C126 H12Q 109.5
C125 C126 H12R 109.5
H12P C126 H12R 109.5
H12Q C126 H12R 109.5
C95 C127 C128 112.3(3)
C95 C127 H12S 109(2)
C128 C127 H12S 110(2)
C95 C127 H12T 114(3)
C128 C127 H12T 107(3)
H12S C127 H12T 104(3)
C127 C128 H12U 109.5
C127 C128 H12V 109.5
H12U C128 H12V 109.5
C127 C128 H12W 109.5
H12U C128 H12W 109.5
H12V C128 H12W 109.5
C98 C129 C130 112.5(3)
C98 C129 H12X 106(2)
C130 C129 H12X 109(2)
C98 C129 H12Y 114(2)
C130 C129 H12Y 112(2)
H12X C129 H12Y 103(3)
C129 C130 H13A 109.5
C129 C130 H13B 109.5
H13A C130 H13B 109.5
C129 C130 H13C 109.5
H13A C130 H13C 109.5
H13B C130 H13C 109.5
C99 C131 C132 112.2(3)
C99 C131 H13D 109.2
C132 C131 H13D 109.2
C99 C131 H13E 109.2
C132 C131 H13E 109.2
H13D C131 H13E 107.9
C131 C132 H13F 109.5
C131 C132 H13G 109.5
H13F C132 H13G 109.5
C131 C132 H13H 109.5
H13F C132 H13H 109.5
H13G C132 H13H 109.5
C102 C133 C134 111.8(3)
C102 C133 H13I 109.3
C134 C133 H13I 109.3
C102 C133 H13J 109.3
C134 C133 H13J 109.3
H13I C133 H13J 107.9
C133 C134 H13K 109.5
C133 C134 H13L 109.5
H13K C134 H13L 109.5
C133 C134 H13M 109.5
H13K C134 H13M 109.5
H13L C134 H13M 109.5
C103 C135 C136 111.6(3)
C103 C135 H13N 109(2)
C136 C135 H13N 109(2)
C103 C135 H13O 108(3)
C136 C135 H13O 108(3)
H13N C135 H13O 111(3)
C135 C136 H13P 109.5
C135 C136 H13Q 109.5
H13P C136 H13Q 109.5
C135 C136 H13R 109.5
H13P C136 H13R 109.5
H13Q C136 H13R 109.5
C106 C137 C138 114.5(3)
C106 C137 H13S 111(2)
C138 C137 H13S 108(2)
C106 C137 H13T 110(3)
C138 C137 H13T 107(2)
H13S C137 H13T 106(3)
C137 C138 H13U 109.5
C137 C138 H13V 109.5
H13U C138 H13V 109.5
C137 C138 H13W 109.5
H13U C138 H13W 109.5
H13V C138 H13W 109.5
C107 C139 C140 112.6(3)
C107 C139 H13X 109.1
C140 C139 H13X 109.1
C107 C139 H13Y 109.1
C140 C139 H13Y 109.1
H13X C139 H13Y 107.8
C139 C140 H14A 109.5
C139 C140 H14B 109.5
H14A C140 H14B 109.5
C139 C140 H14C 109.5
H14A C140 H14C 109.5
H14B C140 H14C 109.5
C110 C141 C142 111.6(3)
C110 C141 H14D 109.3
C142 C141 H14D 109.3
C110 C141 H14E 109.3
C142 C141 H14E 109.3
H14D C141 H14E 108.0
C141 C142 H14F 109.5
C141 C142 H14G 109.5
H14F C142 H14G 109.5
C141 C142 H14H 109.5
H14F C142 H14H 109.5
H14G C142 H14H 109.5
C111 C143 C144 113.2(3)
C111 C143 H14I 108.9
C144 C143 H14I 108.9
C111 C143 H14J 108.9
C144 C143 H14J 108.9
H14I C143 H14J 107.7
C143 C144 H14K 109.5
C143 C144 H14L 109.5
H14K C144 H14L 109.5
C143 C144 H14M 109.5
H14K C144 H14M 109.5
H14L C144 H14M 109.5
C114 C145 C146 112.1(3)
C114 C145 H14N 109.2
C146 C145 H14N 109.2
C114 C145 H14O 109.2
C146 C145 H14O 109.2
H14N C145 H14O 107.9
C145 C146 H14P 109.5
C145 C146 H14Q 109.5
H14P C146 H14Q 109.5
C145 C146 H14R 109.5
H14P C146 H14R 109.5
H14Q C146 H14R 109.5
C115 C147 C148 110.2(3)
C115 C147 H14S 109.6
C148 C147 H14S 109.6
C115 C147 H14T 109.6
C148 C147 H14T 109.6
H14S C147 H14T 108.1
C147 C148 H14U 109.5
C147 C148 H14V 109.5
H14U C148 H14V 109.5
C147 C148 H14W 109.5
H14U C148 H14W 109.5
H14V C148 H14W 109.5

loop_
_geom_bond_atom_site_label_1
_geom_bond_atom_site_label_2
_geom_bond_distance
O3 C154 1.201(10)
O4 C154 1.347(12)
O4 C155 1.426(12)
C153 C154 1.467(14)
C153 H15I 0.9800
C153 H15J 0.9800
C153 H15K 0.9800
C155 C156 1.477(15)
C155 H15L 0.9900
C155 H15M 0.9900
C156 H15F 0.9800
C156 H15G 0.9800
C156 H15H 0.9800
O5 H555 0.85(3)
O5 H556 0.84(3)
O3A C254 1.173(15)
O4A C254 1.349(17)
O4A C255 1.429(17)
C253 C254 1.517(17)
C253 H25A 0.9800
C253 H25B 0.9800
C253 H25C 0.9800
C255 C256 1.49(2)
C255 H25D 0.9900
C255 H25E 0.9900
C256 H25F 0.9800
C256 H25G 0.9800
C256 H25H 0.9800
P3 F17 1.549(3)
P3 F18 1.569(3)
P3 F13 1.581(3)
P3 F16 1.594(3)
P3 F15 1.597(3)
P3 F14 1.604(3)
P1 F5 1.590(2)
P1 F4 1.596(3)
P1 F2 1.598(3)
P1 F6 1.601(2)
P1 F3 1.601(2)
P1 F1 1.607(2)
P2 F7 1.578(3)
P2 F12 1.589(3)
P2 F8 1.595(3)
P2 F9 1.597(3)
P2 F11 1.600(3)
P2 F10 1.613(3)
P4 F23 1.566(3)
P4 F20 1.574(3)
P4 F24 1.574(4)
P4 F21 1.577(3)
P4 F19 1.586(3)
P4 F22 1.589(3)
O1 C150 1.199(5)
O2 C150 1.351(5)
O2 C151 1.446(5)
C149 C150 1.482(6)
C149 H14X 0.9800
C149 H14Y 0.9800
C149 H14Z 0.9800
C151 C152 1.481(7)
C151 H15A 0.9900
C151 H15B 0.9900
C152 H15C 0.9800
C152 H15D 0.9800
C152 H15E 0.9800
N1 C11 1.385(4)
N1 C1 1.413(4)
N1 C14 1.427(4)
N2 C2 1.388(4)
N2 C15 1.389(4)
N2 C18 1.405(4)
N3 C22 1.385(4)
N3 C3 1.393(4)
N3 C19 1.396(4)
N4 C26 1.373(4)
N4 C4 1.415(4)
N4 C23 1.417(4)
N5 C27 1.368(4)
N5 C6 1.406(4)
N5 C30 1.427(4)
N6 C7 1.373(4)
N6 C31 1.385(4)
N6 C34 1.403(4)
N7 C8 1.381(4)
N7 C38 1.384(4)
N7 C35 1.390(4)
N8 C42 1.370(4)
N8 C9 1.414(4)
N8 C39 1.429(4)
N9 C85 1.365(4)
N9 C75 1.412(4)
N9 C88 1.433(4)
N10 C76 1.374(4)
N10 C89 1.381(4)
N10 C92 1.404(4)
N11 C96 1.382(4)
N11 C77 1.382(4)
N11 C93 1.390(4)
N12 C100 1.359(4)
N12 C78 1.407(4)
N12 C97 1.426(4)
N13 C101 1.377(4)
N13 C80 1.413(4)
N13 C104 1.421(4)
N14 C81 1.385(4)
N14 C105 1.386(4)
N14 C108 1.390(4)
N15 C112 1.386(4)
N15 C82 1.388(4)
N15 C109 1.401(4)
N16 C116 1.372(4)
N16 C113 1.417(4)
N16 C83 1.421(4)
C1 C2 1.378(4)
C1 C10 1.447(4)
C2 C3 1.402(4)
C3 C4 1.370(4)
C4 C5 1.455(4)
C5 C6 1.440(4)
C5 C10 1.470(4)
C6 C7 1.377(4)
C7 C8 1.396(4)
C8 C9 1.372(4)
C9 C10 1.459(4)
C11 C12 1.392(5)
C11 C42 1.407(5)
C12 C13 1.405(5)
C12 C43 1.507(5)
C13 C14 1.401(4)
C13 C45 1.503(5)
C14 C15 1.426(4)
C15 C16 1.416(5)
C16 C17 1.405(5)
C16 C47 1.497(5)
C17 C18 1.399(5)
C17 C49 1.505(5)
C18 C19 1.421(5)
C19 C20 1.406(5)
C20 C21 1.410(5)
C20 C51 1.499(5)
C21 C22 1.408(5)
C21 C53 1.502(5)
C22 C23 1.419(5)
C23 C24 1.408(5)
C24 C25 1.404(5)
C24 C55 1.504(5)
C25 C26 1.395(5)
C25 C57 1.498(5)
C26 C27 1.417(5)
C27 C28 1.402(5)
C28 C29 1.386(5)
C28 C59 1.507(5)
C29 C30 1.408(5)
C29 C61 1.514(5)
C30 C31 1.410(5)
C31 C32 1.428(5)
C32 C33 1.379(5)
C32 C63 1.507(5)
C33 C34 1.422(5)
C33 C65 1.497(5)
C34 C35 1.398(5)
C35 C36 1.424(5)
C36 C37 1.380(5)
C36 C67 1.510(5)
C37 C38 1.442(4)
C37 C69 1.502(5)
C38 C39 1.395(4)
C39 C40 1.414(5)
C40 C41 1.395(5)
C40 C71 1.502(5)
C41 C42 1.412(4)
C41 C73 1.510(5)
C43 C44 1.537(6)
C43 H43A 0.9900
C43 H43B 0.9900
C44 H44A 0.9800
C44 H44B 0.9800
C44 H44C 0.9800
C45 C46 1.517(5)
C45 H45A 0.95(4)
C45 H45B 0.89(4)
C46 H46A 0.9800
C46 H46B 0.9800
C46 H46C 0.9800
C47 C48 1.525(6)
C47 H47A 1.05(4)
C47 H47B 0.94(4)
C48 H48A 0.9800
C48 H48B 0.9800
C48 H48C 0.9800
C49 C50 1.531(5)
C49 H49A 0.9900
C49 H49B 0.9900
C50 H50A 0.9800
C50 H50B 0.9800
C50 H50C 0.9800
C51 C52 1.530(5)
C51 H51A 0.9900
C51 H51B 0.9900
C52 H52A 0.9800
C52 H52B 0.9800
C52 H52C 0.9800
C53 C54 1.517(5)
C53 H53A 0.9900
C53 H53B 0.9900
C54 H54A 0.9800
C54 H54B 0.9800
C54 H54C 0.9800
C55 C56 1.519(5)
C55 H55A 0.9900
C55 H55B 0.9900
C56 H56A 0.9800
C56 H56B 0.9800
C56 H56C 0.9800
C57 C58 1.536(6)
C57 H57A 0.9900
C57 H57B 0.9900
C58 H58A 0.9800
C58 H58B 0.9800
C58 H58C 0.9800
C59 C60 1.529(6)
C59 H59A 0.9900
C59 H59B 0.9900
C60 H60A 0.9800
C60 H60B 0.9800
C60 H60C 0.9800
C61 C62 1.521(5)
C61 H61A 0.9900
C61 H61B 0.9900
C62 H62A 0.9800
C62 H62B 0.9800
C62 H62C 0.9800
C63 C64 1.531(6)
C63 H63A 0.9900
C63 H63B 0.9900
C64 H64A 0.9800
C64 H64B 0.9800
C64 H64C 0.9800
C65 C66 1.530(6)
C65 H65A 0.9900
C65 H65B 0.9900
C66 H66A 0.9800
C66 H66B 0.9800
C66 H66C 0.9800
C67 C68 1.513(6)
C67 H67A 0.9900
C67 H67B 0.9900
C68 H68A 0.9800
C68 H68B 0.9800
C68 H68C 0.9800
C69 C70 1.536(5)
C69 H69A 0.9900
C69 H69B 0.9900
C70 H70A 0.9800
C70 H70B 0.9800
C70 H70C 0.9800
C71 C72 1.532(6)
C71 H71A 0.9900
C71 H71B 0.9900
C72 H72A 0.9800
C72 H72B 0.9800
C72 H72C 0.9800
C73 C74 1.527(5)
C73 H73A 0.9900
C73 H73B 0.9900
C74 H74A 0.9800
C74 H74B 0.9800
C74 H74C 0.9800
C75 C76 1.371(4)
C75 C84 1.448(4)
C76 C77 1.393(5)
C77 C78 1.380(4)
C78 C79 1.445(4)
C79 C80 1.445(4)
C79 C84 1.475(5)
C80 C81 1.367(4)
C81 C82 1.401(5)
C82 C83 1.372(4)
C83 C84 1.451(4)
C85 C86 1.402(5)
C85 C116 1.419(5)
C86 C87 1.392(5)
C86 C117 1.510(5)
C87 C88 1.412(5)
C87 C119 1.502(5)
C88 C89 1.396(5)
C89 C90 1.437(4)
C90 C91 1.384(5)
C90 C121 1.493(5)
C91 C92 1.430(5)
C91 C123 1.504(5)
C92 C93 1.387(5)
C93 C94 1.443(5)
C94 C95 1.370(5)
C94 C125 1.505(5)
C95 C96 1.437(5)
C95 C127 1.498(5)
C96 C97 1.395(5)
C97 C98 1.421(5)
C98 C99 1.387(5)
C98 C129 1.505(5)
C99 C100 1.423(5)
C99 C131 1.497(5)
C100 C101 1.416(5)
C101 C102 1.397(5)
C102 C103 1.407(5)
C102 C133 1.500(5)
C103 C104 1.414(5)
C103 C135 1.506(5)
C104 C105 1.422(5)
C105 C106 1.410(5)
C106 C107 1.409(5)
C106 C137 1.494(5)
C107 C108 1.407(5)
C107 C139 1.504(5)
C108 C109 1.429(5)
C109 C110 1.401(5)
C110 C111 1.409(5)
C110 C141 1.505(5)
C111 C112 1.403(4)
C111 C143 1.499(5)
C112 C113 1.429(5)
C113 C114 1.398(5)
C114 C115 1.396(5)
C114 C145 1.509(5)
C115 C116 1.398(5)
C115 C147 1.508(5)
C117 C118 1.522(6)
C117 H11A 0.9900
C117 H11B 0.9900
C118 H11C 0.9800
C118 H11D 0.9800
C118 H11E 0.9800
C119 C120 1.532(7)
C119 H11F 0.9900
C119 H11G 0.9900
C120 H12A 0.9800
C120 H12B 0.9800
C120 H12C 0.9800
C121 C122 1.526(5)
C121 H12D 0.9900
C121 H12E 0.9900
C122 H12F 0.9800
C122 H12G 0.9800
C122 H12H 0.9800
C123 C124 1.526(5)
C123 H12I 0.9900
C123 H12J 0.9900
C124 H12K 0.9800
C124 H12L 0.9800
C124 H12M 0.9800
C125 C126 1.537(6)
C125 H12N 0.9900
C125 H12O 0.9900
C126 H12P 0.9800
C126 H12Q 0.9800
C126 H12R 0.9800
C127 C128 1.518(6)
C127 H12S 1.01(4)
C127 H12T 0.94(4)
C128 H12U 0.9800
C128 H12V 0.9800
C128 H12W 0.9800
C129 C130 1.525(6)
C129 H12X 1.01(4)
C129 H12Y 1.07(4)
C130 H13A 0.9800
C130 H13B 0.9800
C130 H13C 0.9800
C131 C132 1.543(5)
C131 H13D 0.9900
C131 H13E 0.9900
C132 H13F 0.9800
C132 H13G 0.9800
C132 H13H 0.9800
C133 C134 1.542(5)
C133 H13I 0.9900
C133 H13J 0.9900
C134 H13K 0.9800
C134 H13L 0.9800
C134 H13M 0.9800
C135 C136 1.531(5)
C135 H13N 1.05(4)
C135 H13O 0.95(4)
C136 H13P 0.9800
C136 H13Q 0.9800
C136 H13R 0.9800
C137 C138 1.524(5)
C137 H13S 0.97(4)
C137 H13T 0.96(4)
C138 H13U 0.9800
C138 H13V 0.9800
C138 H13W 0.9800
C139 C140 1.529(5)
C139 H13X 0.9900
C139 H13Y 0.9900
C140 H14A 0.9800
C140 H14B 0.9800
C140 H14C 0.9800
C141 C142 1.536(6)
C141 H14D 0.9900
C141 H14E 0.9900
C142 H14F 0.9800
C142 H14G 0.9800
C142 H14H 0.9800
C143 C144 1.529(6)
C143 H14I 0.9900
C143 H14J 0.9900
C144 H14K 0.9800
C144 H14L 0.9800
C144 H14M 0.9800
C145 C146 1.527(5)
C145 H14N 0.9900
C145 H14O 0.9900
C146 H14P 0.9800
C146 H14Q 0.9800
C146 H14R 0.9800
C147 C148 1.521(6)
C147 H14S 0.9900
C147 H14T 0.9900
C148 H14U 0.9800
C148 H14V 0.9800
C148 H14W 0.9800

loop_
_geom_hbond_atom_site_label_D
_geom_hbond_atom_site_label_H
_geom_hbond_atom_site_label_A
_geom_hbond_distance_DA
_geom_hbond_distance_DH
_geom_hbond_distance_HA
_geom_hbond_angle_DHA
_geom_hbond_publ_flag
O5 H555 O1 3.032(11) 0.847 2.246 154.4 no

loop_
_geom_torsion_atom_site_label_1
_geom_torsion_atom_site_label_2
_geom_torsion_atom_site_label_3
_geom_torsion_atom_site_label_4
_geom_torsion
C155 O4 C154 O3 -2.6(16)
C155 O4 C154 C153 176.1(10)
C154 O4 C155 C156 -169.9(11)
C255 O4A C254 O3A 14(4)
C255 O4A C254 C253 -178(2)
C254 O4A C255 C256 -145(3)
C151 O2 C150 O1 3.1(6)
C151 O2 C150 C149 -176.2(4)
C150 O2 C151 C152 -175.1(4)
C11 N1 C1 C2 -172.9(3)
C14 N1 C1 C2 21.9(4)
C11 N1 C1 C10 13.7(6)
C14 N1 C1 C10 -151.6(3)
N1 C1 C2 N2 -0.6(5)
C10 C1 C2 N2 173.4(3)
N1 C1 C2 C3 -179.2(3)
C10 C1 C2 C3 -5.3(5)
C15 N2 C2 C1 -19.3(5)
C18 N2 C2 C1 179.0(3)
C15 N2 C2 C3 159.5(3)
C18 N2 C2 C3 -2.3(5)
C22 N3 C3 C4 -18.0(5)
C19 N3 C3 C4 168.3(3)
C22 N3 C3 C2 160.7(3)
C19 N3 C3 C2 -12.9(5)
C1 C2 C3 C4 12.5(5)
N2 C2 C3 C4 -166.2(3)
C1 C2 C3 N3 -166.3(3)
N2 C2 C3 N3 15.0(5)
N3 C3 C4 N4 1.9(5)
C2 C3 C4 N4 -176.8(3)
N3 C3 C4 C5 173.8(3)
C2 C3 C4 C5 -4.9(5)
C26 N4 C4 C3 -175.3(3)
C23 N4 C4 C3 21.8(5)
C26 N4 C4 C5 13.4(6)
C23 N4 C4 C5 -149.4(3)
C3 C4 C5 C6 171.5(3)
N4 C4 C5 C6 -17.7(5)
C3 C4 C5 C10 -8.9(5)
N4 C4 C5 C10 161.9(3)
C27 N5 C6 C7 -164.7(3)
C30 N5 C6 C7 22.7(5)
C27 N5 C6 C5 19.9(6)
C30 N5 C6 C5 -152.7(3)
C4 C5 C6 C7 171.7(3)
C10 C5 C6 C7 -7.8(5)
C4 C5 C6 N5 -13.2(6)
C10 C5 C6 N5 167.3(3)
C31 N6 C7 C6 -17.2(5)
C34 N6 C7 C6 169.4(3)
C31 N6 C7 C8 164.1(3)
C34 N6 C7 C8 -9.3(5)
N5 C6 C7 N6 -1.7(5)
C5 C6 C7 N6 174.1(3)
N5 C6 C7 C8 176.9(3)
C5 C6 C7 C8 -7.3(5)
C38 N7 C8 C9 -10.7(5)
C35 N7 C8 C9 173.1(3)
C38 N7 C8 C7 167.9(3)
C35 N7 C8 C7 -8.3(5)
N6 C7 C8 C9 -166.0(3)
C6 C7 C8 C9 15.3(5)
N6 C7 C8 N7 15.4(5)
C6 C7 C8 N7 -163.3(3)
N7 C8 C9 N8 -1.4(5)
C7 C8 C9 N8 -179.9(3)
N7 C8 C9 C10 171.4(3)
C7 C8 C9 C10 -7.1(5)
C42 N8 C9 C8 -165.1(3)
C39 N8 C9 C8 16.5(4)
C42 N8 C9 C10 22.7(5)
C39 N8 C9 C10 -155.7(3)
C2 C1 C10 C9 171.3(3)
N1 C1 C10 C9 -15.7(5)
C2 C1 C10 C5 -8.5(5)
N1 C1 C10 C5 164.5(3)
C8 C9 C10 C1 172.2(3)
N8 C9 C10 C1 -15.9(5)
C8 C9 C10 C5 -8.0(5)
N8 C9 C10 C5 163.8(3)
C6 C5 C10 C1 -165.0(3)
C4 C5 C10 C1 15.4(5)
C6 C5 C10 C9 15.2(5)
C4 C5 C10 C9 -164.4(3)
C1 N1 C11 C12 -160.1(3)
C14 N1 C11 C12 7.0(4)
C1 N1 C11 C42 27.4(5)
C14 N1 C11 C42 -165.5(3)
N1 C11 C12 C13 -5.4(4)
C42 C11 C12 C13 166.9(3)
N1 C11 C12 C43 165.2(3)
C42 C11 C12 C43 -22.5(6)
C11 C12 C13 C14 1.6(4)
C43 C12 C13 C14 -169.1(3)
C11 C12 C13 C45 -172.8(3)
C43 C12 C13 C45 16.5(6)
C12 C13 C14 C15 -170.0(4)
C45 C13 C14 C15 3.9(7)
C12 C13 C14 N1 2.7(4)
C45 C13 C14 N1 176.6(3)
C11 N1 C14 C13 -6.0(4)
C1 N1 C14 C13 161.9(3)
C11 N1 C14 C15 168.2(3)
C1 N1 C14 C15 -23.9(4)
C2 N2 C15 C16 -164.7(3)
C18 N2 C15 C16 -0.6(4)
C2 N2 C15 C14 16.9(5)
C18 N2 C15 C14 -179.1(3)
C13 C14 C15 N2 175.9(4)
N1 C14 C15 N2 3.7(4)
C13 C14 C15 C16 -1.9(7)
N1 C14 C15 C16 -174.1(4)
N2 C15 C16 C17 0.6(4)
C14 C15 C16 C17 178.5(4)
N2 C15 C16 C47 173.4(4)
C14 C15 C16 C47 -8.6(7)
C15 C16 C17 C18 -0.4(4)
C47 C16 C17 C18 -174.0(3)
C15 C16 C17 C49 176.7(3)
C47 C16 C17 C49 3.1(5)
C16 C17 C18 N2 0.0(4)
C49 C17 C18 N2 -176.9(3)
C16 C17 C18 C19 176.7(4)
C49 C17 C18 C19 -0.2(7)
C2 N2 C18 C17 164.1(3)
C15 N2 C18 C17 0.4(4)
C2 N2 C18 C19 -13.5(5)
C15 N2 C18 C19 -177.1(3)
C22 N3 C19 C20 0.6(4)
C3 N3 C19 C20 175.0(3)
C22 N3 C19 C18 -177.2(3)
C3 N3 C19 C18 -2.8(5)
C17 C18 C19 N3 -161.1(4)
N2 C18 C19 N3 15.3(5)
C17 C18 C19 C20 22.0(8)
N2 C18 C19 C20 -161.5(4)
N3 C19 C20 C21 -1.0(4)
C18 C19 C20 C21 176.1(4)
N3 C19 C20 C51 -177.9(3)
C18 C19 C20 C51 -0.9(7)
C19 C20 C21 C22 1.0(4)
C51 C20 C21 C22 178.1(3)
C19 C20 C21 C53 176.8(3)
C51 C20 C21 C53 -6.2(6)
C3 N3 C22 C21 -174.5(3)
C19 N3 C22 C21 0.0(4)
C3 N3 C22 C23 9.7(5)
C19 N3 C22 C23 -175.8(3)
C20 C21 C22 N3 -0.6(4)
C53 C21 C22 N3 -176.2(3)
C20 C21 C22 C23 173.8(4)
C53 C21 C22 C23 -1.7(7)
C26 N4 C23 C24 -7.8(4)
C4 N4 C23 C24 158.1(3)
C26 N4 C23 C22 164.1(3)
C4 N4 C23 C22 -30.0(5)
N3 C22 C23 C24 -177.9(4)
C21 C22 C23 C24 8.0(8)
N3 C22 C23 N4 12.9(5)
C21 C22 C23 N4 -161.1(4)
N4 C23 C24 C25 5.1(4)
C22 C23 C24 C25 -164.7(4)
N4 C23 C24 C55 -168.6(3)
C22 C23 C24 C55 21.6(7)
C23 C24 C25 C26 -0.6(4)
C55 C24 C25 C26 173.5(3)
C23 C24 C25 C57 -170.0(3)
C55 C24 C25 C57 4.0(6)
C4 N4 C26 C25 -157.4(3)
C23 N4 C26 C25 7.5(4)
C4 N4 C26 C27 29.0(5)
C23 N4 C26 C27 -166.1(3)
C24 C25 C26 N4 -4.3(4)
C57 C25 C26 N4 165.3(3)
C24 C25 C26 C27 168.9(3)
C57 C25 C26 C27 -21.5(6)
C6 N5 C27 C28 -165.6(3)
C30 N5 C27 C28 8.0(4)
C6 N5 C27 C26 18.7(6)
C30 N5 C27 C26 -167.7(3)
N4 C26 C27 N5 -50.5(5)
C25 C26 C27 N5 137.2(4)
N4 C26 C27 C28 134.6(4)
C25 C26 C27 C28 -37.7(6)
N5 C27 C28 C29 -5.1(4)
C26 C27 C28 C29 170.4(3)
N5 C27 C28 C59 162.3(3)
C26 C27 C28 C59 -22.1(6)
C27 C28 C29 C30 0.1(4)
C59 C28 C29 C30 -167.0(3)
C27 C28 C29 C61 179.5(3)
C59 C28 C29 C61 12.5(6)
C28 C29 C30 C31 -161.2(4)
C61 C29 C30 C31 19.4(7)
C28 C29 C30 N5 4.8(4)
C61 C29 C30 N5 -174.6(3)
C27 N5 C30 C29 -7.9(4)
C6 N5 C30 C29 166.0(3)
C27 N5 C30 C31 161.1(3)
C6 N5 C30 C31 -25.0(5)
C7 N6 C31 C30 14.7(5)
C34 N6 C31 C30 -171.1(3)
C7 N6 C31 C32 -171.7(3)
C34 N6 C31 C32 2.5(4)
C29 C30 C31 N6 170.4(4)
N5 C30 C31 N6 5.3(4)
C29 C30 C31 C32 -0.4(8)
N5 C30 C31 C32 -165.4(4)
N6 C31 C32 C33 -2.6(4)
C30 C31 C32 C33 168.8(4)
N6 C31 C32 C63 174.4(3)
C30 C31 C32 C63 -14.3(7)
C31 C32 C33 C34 1.7(4)
C63 C32 C33 C34 -175.3(3)
C31 C32 C33 C65 -178.0(4)
C63 C32 C33 C65 4.9(6)
C7 N6 C34 C35 -5.2(5)
C31 N6 C34 C35 -179.3(3)
C7 N6 C34 C33 172.7(3)
C31 N6 C34 C33 -1.5(4)
C32 C33 C34 C35 176.9(4)
C65 C33 C34 C35 -3.4(7)
C32 C33 C34 N6 -0.2(4)
C65 C33 C34 N6 179.5(4)
C8 N7 C35 C34 -6.0(5)
C38 N7 C35 C34 177.3(3)
C8 N7 C35 C36 176.0(3)
C38 N7 C35 C36 -0.6(4)
N6 C34 C35 N7 12.3(5)
C33 C34 C35 N7 -164.6(4)
N6 C34 C35 C36 -170.6(4)
C33 C34 C35 C36 12.5(8)
N7 C35 C36 C37 2.4(4)
C34 C35 C36 C37 -174.9(4)
N7 C35 C36 C67 -177.5(3)
C34 C35 C36 C67 5.2(7)
C35 C36 C37 C38 -3.2(4)
C67 C36 C37 C38 176.7(3)
C35 C36 C37 C69 168.4(3)
C67 C36 C37 C69 -11.7(6)
C8 N7 C38 C39 7.5(5)
C35 N7 C38 C39 -175.8(3)
C8 N7 C38 C37 -178.0(3)
C35 N7 C38 C37 -1.3(4)
C36 C37 C38 N7 2.8(4)
C69 C37 C38 N7 -168.5(3)
C36 C37 C38 C39 175.6(4)
C69 C37 C38 C39 4.3(7)
N7 C38 C39 C40 174.8(4)
C37 C38 C39 C40 2.6(8)
N7 C38 C39 N8 6.9(5)
C37 C38 C39 N8 -165.3(4)
C42 N8 C39 C38 161.7(3)
C9 N8 C39 C38 -19.7(5)
C42 N8 C39 C40 -9.3(4)
C9 N8 C39 C40 169.3(3)
C38 C39 C40 C41 -162.7(4)
N8 C39 C40 C41 6.1(4)
C38 C39 C40 C71 20.3(7)
N8 C39 C40 C71 -170.9(3)
C39 C40 C41 C42 -0.8(4)
C71 C40 C41 C42 176.4(3)
C39 C40 C41 C73 -173.8(3)
C71 C40 C41 C73 3.4(6)
C9 N8 C42 C11 16.1(5)
C39 N8 C42 C11 -165.3(3)
C9 N8 C42 C41 -169.7(3)
C39 N8 C42 C41 8.8(4)
N1 C11 C42 N8 -48.1(5)
C12 C11 C42 N8 140.8(4)
N1 C11 C42 C41 138.9(4)
C12 C11 C42 C41 -32.2(6)
C40 C41 C42 N8 -5.1(4)
C73 C41 C42 N8 167.9(3)
C40 C41 C42 C11 168.8(3)
C73 C41 C42 C11 -18.2(6)
C11 C12 C43 C44 -94.6(4)
C13 C12 C43 C44 74.5(4)
C14 C13 C45 C46 -89.1(5)
C12 C13 C45 C46 84.0(4)
C17 C16 C47 C48 89.4(4)
C15 C16 C47 C48 -82.6(5)
C18 C17 C49 C50 -102.4(4)
C16 C17 C49 C50 81.1(4)
C19 C20 C51 C52 -105.3(4)
C21 C20 C51 C52 78.2(5)
C22 C21 C53 C54 73.4(5)
C20 C21 C53 C54 -101.5(4)
C25 C24 C55 C56 -113.8(4)
C23 C24 C55 C56 58.9(5)
C26 C25 C57 C58 -90.8(5)
C24 C25 C57 C58 76.9(5)
C29 C28 C59 C60 82.8(5)
C27 C28 C59 C60 -82.5(5)
C28 C29 C61 C62 76.6(4)
C30 C29 C61 C62 -104.1(5)
C33 C32 C63 C64 95.2(5)
C31 C32 C63 C64 -81.3(5)
C32 C33 C65 C66 83.8(5)
C34 C33 C65 C66 -95.9(5)
C37 C36 C67 C68 79.6(5)
C35 C36 C67 C68 -100.6(4)
C36 C37 C69 C70 -99.1(4)
C38 C37 C69 C70 70.9(5)
C41 C40 C71 C72 -116.3(4)
C39 C40 C71 C72 60.3(5)
C40 C41 C73 C74 64.3(4)
C42 C41 C73 C74 -107.6(4)
C85 N9 C75 C76 176.6(3)
C88 N9 C75 C76 -16.2(4)
C85 N9 C75 C84 -8.5(5)
C88 N9 C75 C84 158.7(3)
N9 C75 C76 N10 -1.7(5)
C84 C75 C76 N10 -177.0(3)
N9 C75 C76 C77 179.4(3)
C84 C75 C76 C77 4.2(5)
C89 N10 C76 C75 11.4(5)
C92 N10 C76 C75 -166.0(3)
C89 N10 C76 C77 -169.7(3)
C92 N10 C76 C77 12.9(5)
C96 N11 C77 C78 12.2(5)
C93 N11 C77 C78 -172.0(3)
C96 N11 C77 C76 -167.1(3)
C93 N11 C77 C76 8.7(5)
C75 C76 C77 C78 -14.8(5)
N10 C76 C77 C78 166.3(3)
C75 C76 C77 N11 164.5(3)
N10 C76 C77 N11 -14.4(4)
N11 C77 C78 N12 1.9(4)
C76 C77 C78 N12 -178.8(3)
N11 C77 C78 C79 -170.5(3)
C76 C77 C78 C79 8.7(5)
C100 N12 C78 C77 167.7(3)
C97 N12 C78 C77 -20.2(4)
C100 N12 C78 C79 -20.5(5)
C97 N12 C78 C79 151.6(3)
C77 C78 C79 C80 -177.6(3)
N12 C78 C79 C80 10.9(5)
C77 C78 C79 C84 6.8(4)
N12 C78 C79 C84 -164.6(3)
C101 N13 C80 C81 171.4(3)
C104 N13 C80 C81 -22.9(4)
C101 N13 C80 C79 -14.2(5)
C104 N13 C80 C79 151.5(3)
C78 C79 C80 C81 -165.6(3)
C84 C79 C80 C81 10.0(4)
C78 C79 C80 N13 20.4(5)
C84 C79 C80 N13 -164.1(3)
N13 C80 C81 N14 -0.9(4)
C79 C80 C81 N14 -175.7(3)
N13 C80 C81 C82 178.9(3)
C79 C80 C81 C82 4.1(5)
C105 N14 C81 C80 16.0(5)
C108 N14 C81 C80 -166.7(3)
C105 N14 C81 C82 -163.9(3)
C108 N14 C81 C82 13.4(4)
C112 N15 C82 C83 13.8(5)
C109 N15 C82 C83 -176.0(3)
C112 N15 C82 C81 -164.2(3)
C109 N15 C82 C81 6.0(4)
C80 C81 C82 C83 -14.0(5)
N14 C81 C82 C83 165.8(3)
C80 C81 C82 N15 164.0(3)
N14 C81 C82 N15 -16.2(4)
N15 C82 C83 N16 4.7(4)
C81 C82 C83 N16 -177.3(3)
N15 C82 C83 C84 -169.1(3)
C81 C82 C83 C84 8.8(5)
C116 N16 C83 C82 165.7(3)
C113 N16 C83 C82 -24.5(4)
C116 N16 C83 C84 -20.9(5)
C113 N16 C83 C84 148.8(3)
C76 C75 C84 C83 -166.6(3)
N9 C75 C84 C83 18.8(5)
C76 C75 C84 C79 11.2(4)
N9 C75 C84 C79 -163.5(3)
C82 C83 C84 C75 -177.0(3)
N16 C83 C84 C75 10.1(5)
C82 C83 C84 C79 5.3(4)
N16 C83 C84 C79 -167.6(3)
C78 C79 C84 C75 -16.5(4)
C80 C79 C84 C75 167.7(3)
C78 C79 C84 C83 161.4(3)
C80 C79 C84 C83 -14.4(4)
C75 N9 C85 C86 158.6(3)
C88 N9 C85 C86 -10.2(4)
C75 N9 C85 C116 -35.1(5)
C88 N9 C85 C116 156.1(3)
N9 C85 C86 C87 7.8(4)
C116 C85 C86 C87 -157.7(4)
N9 C85 C86 C117 -162.4(4)
C116 C85 C86 C117 32.0(6)
C85 C86 C87 C88 -2.2(4)
C117 C86 C87 C88 167.8(4)
C85 C86 C87 C119 175.4(4)
C117 C86 C87 C119 -14.5(6)
C86 C87 C88 C89 169.1(4)
C119 C87 C88 C89 -8.2(8)
C86 C87 C88 N9 -3.9(4)
C119 C87 C88 N9 178.7(4)
C85 N9 C88 C89 -165.9(3)
C75 N9 C88 C89 24.5(5)
C85 N9 C88 C87 8.7(4)
C75 N9 C88 C87 -160.8(3)
C76 N10 C89 C88 -2.8(5)
C92 N10 C89 C88 175.0(3)
C76 N10 C89 C90 -176.7(3)
C92 N10 C89 C90 1.0(4)
C87 C88 C89 N10 173.4(4)
N9 C88 C89 N10 -14.0(5)
C87 C88 C89 C90 -14.9(8)
N9 C88 C89 C90 157.6(4)
N10 C89 C90 C91 0.1(4)
C88 C89 C90 C91 -172.1(4)
N10 C89 C90 C121 176.3(3)
C88 C89 C90 C121 4.1(7)
C89 C90 C91 C92 -1.1(4)
C121 C90 C91 C92 -177.5(3)
C89 C90 C91 C123 173.0(3)
C121 C90 C91 C123 -3.5(6)
C76 N10 C92 C93 -3.9(5)
C89 N10 C92 C93 178.4(3)
C76 N10 C92 C91 176.0(3)
C89 N10 C92 C91 -1.7(4)
C90 C91 C92 C93 -178.4(4)
C123 C91 C92 C93 8.0(7)
C90 C91 C92 N10 1.7(4)
C123 C91 C92 N10 -171.9(3)
N10 C92 C93 N11 -2.9(5)
C91 C92 C93 N11 177.2(4)
N10 C92 C93 C94 175.4(4)
C91 C92 C93 C94 -4.5(8)
C96 N11 C93 C92 176.4(3)
C77 N11 C93 C92 0.3(5)
C96 N11 C93 C94 -2.3(4)
C77 N11 C93 C94 -178.5(3)
C92 C93 C94 C95 -176.7(4)
N11 C93 C94 C95 1.7(4)
C92 C93 C94 C125 10.4(7)
N11 C93 C94 C125 -171.2(4)
C93 C94 C95 C96 -0.5(4)
C125 C94 C95 C96 172.6(4)
C93 C94 C95 C127 -174.4(4)
C125 C94 C95 C127 -1.2(6)
C77 N11 C96 C97 -7.8(5)
C93 N11 C96 C97 175.9(3)
C77 N11 C96 C95 178.3(3)
C93 N11 C96 C95 2.0(4)
C94 C95 C96 N11 -0.9(4)
C127 C95 C96 N11 172.8(4)
C94 C95 C96 C97 -172.9(4)
C127 C95 C96 C97 0.8(7)
N11 C96 C97 C98 -178.1(4)
C95 C96 C97 C98 -6.7(7)
N11 C96 C97 N12 -9.8(5)
C95 C96 C97 N12 161.6(4)
C100 N12 C97 C96 -161.7(3)
C78 N12 C97 C96 24.7(5)
C100 N12 C97 C98 9.6(4)
C78 N12 C97 C98 -164.0(3)
C96 C97 C98 C99 162.4(4)
N12 C97 C98 C99 -6.8(4)
C96 C97 C98 C129 -23.0(7)
N12 C97 C98 C129 167.8(3)
C97 C98 C99 C100 1.6(4)
C129 C98 C99 C100 -173.3(3)
C97 C98 C99 C131 173.0(3)
C129 C98 C99 C131 -1.9(6)
C78 N12 C100 C101 -17.1(6)
C97 N12 C100 C101 169.9(3)
C78 N12 C100 C99 164.3(3)
C97 N12 C100 C99 -8.7(4)
C98 C99 C100 N12 4.5(4)
C131 C99 C100 N12 -166.9(3)
C98 C99 C100 C101 -174.1(3)
C131 C99 C100 C101 14.5(6)
C80 N13 C101 C102 159.0(3)
C104 N13 C101 C102 -8.4(4)
C80 N13 C101 C100 -29.5(5)
C104 N13 C101 C100 163.1(3)
N12 C100 C101 N13 49.8(5)
C99 C100 C101 N13 -131.8(4)
N12 C100 C101 C102 -140.5(4)
C99 C100 C101 C102 37.9(6)
N13 C101 C102 C103 4.3(4)
C100 C101 C102 C103 -166.5(3)
N13 C101 C102 C133 -168.4(3)
C100 C101 C102 C133 20.9(6)
C101 C102 C103 C104 1.6(4)
C133 C102 C103 C104 174.1(3)
C101 C102 C103 C135 -172.8(3)
C133 C102 C103 C135 -0.3(5)
C102 C103 C104 N13 -6.6(4)
C135 C103 C104 N13 167.4(3)
C102 C103 C104 C105 159.7(4)
C135 C103 C104 C105 -26.2(6)
C101 N13 C104 C103 9.3(4)
C80 N13 C104 C103 -159.0(3)
C101 N13 C104 C105 -160.0(3)
C80 N13 C104 C105 31.7(4)
C81 N14 C105 C106 179.8(3)
C108 N14 C105 C106 2.2(3)
C81 N14 C105 C104 -6.8(4)
C108 N14 C105 C104 175.5(3)
C103 C104 C105 N14 179.1(3)
N13 C104 C105 N14 -15.4(4)
C103 C104 C105 C106 -10.3(7)
N13 C104 C105 C106 155.2(4)
N14 C105 C106 C107 -2.3(4)
C104 C105 C106 C107 -173.5(4)
N14 C105 C106 C137 169.7(3)
C104 C105 C106 C137 -1.5(6)
C105 C106 C107 C108 1.7(4)
C137 C106 C107 C108 -170.8(3)
C105 C106 C107 C139 -175.3(3)
C137 C106 C107 C139 12.3(5)
C81 N14 C108 C107 -178.7(3)
C105 N14 C108 C107 -1.1(3)
C81 N14 C108 C109 0.8(4)
C105 N14 C108 C109 178.4(3)
C106 C107 C108 N14 -0.4(4)
C139 C107 C108 N14 176.4(3)
C106 C107 C108 C109 -179.7(4)
C139 C107 C108 C109 -2.9(7)
C112 N15 C109 C110 -0.1(3)
C82 N15 C109 C110 -171.5(3)
C112 N15 C109 C108 179.5(3)
C82 N15 C109 C108 8.2(4)
N14 C108 C109 C110 168.3(4)
C107 C108 C109 C110 -12.4(7)
N14 C108 C109 N15 -11.3(4)
C107 C108 C109 N15 168.0(4)
N15 C109 C110 C111 -0.6(4)
C108 C109 C110 C111 179.8(4)
N15 C109 C110 C141 173.3(3)
C108 C109 C110 C141 -6.3(6)
C109 C110 C111 C112 1.1(4)
C141 C110 C111 C112 -173.0(3)
C109 C110 C111 C143 -178.7(3)
C141 C110 C111 C143 7.2(5)
C82 N15 C112 C111 172.2(3)
C109 N15 C112 C111 0.8(3)
C82 N15 C112 C113 -12.8(4)
C109 N15 C112 C113 175.8(3)
C110 C111 C112 N15 -1.1(4)
C143 C111 C112 N15 178.6(3)
C110 C111 C112 C113 -174.4(4)
C143 C111 C112 C113 5.4(6)
C116 N16 C113 C114 7.3(3)
C83 N16 C113 C114 -164.2(3)
C116 N16 C113 C112 -162.9(3)
C83 N16 C113 C112 25.6(4)
N15 C112 C113 C114 -172.7(3)
C111 C112 C113 C114 0.2(7)
N15 C112 C113 N16 -6.0(4)
C111 C112 C113 N16 166.9(4)
N16 C113 C114 C115 -4.8(4)
C112 C113 C114 C115 162.8(4)
N16 C113 C114 C145 177.5(3)
C112 C113 C114 C145 -14.9(6)
C113 C114 C115 C116 0.6(4)
C145 C114 C115 C116 178.5(3)
C113 C114 C115 C147 169.6(3)
C145 C114 C115 C147 -12.5(5)
C113 N16 C116 C115 -7.0(4)
C83 N16 C116 C115 164.1(3)
C113 N16 C116 C85 173.9(3)
C83 N16 C116 C85 -15.0(5)
C114 C115 C116 N16 4.0(4)
C147 C115 C116 N16 -164.9(3)
C114 C115 C116 C85 -177.0(3)
C147 C115 C116 C85 14.1(6)
N9 C85 C116 N16 51.0(5)
C86 C85 C116 N16 -145.3(4)
N9 C85 C116 C115 -127.9(4)
C86 C85 C116 C115 35.8(6)
C87 C86 C117 C118 -76.8(5)
C85 C86 C117 C118 91.6(5)
C86 C87 C119 C120 -74.1(5)
C88 C87 C119 C120 102.9(5)
C91 C90 C121 C122 -85.2(4)
C89 C90 C121 C122 99.1(4)
C90 C91 C123 C124 -93.2(4)
C92 C91 C123 C124 79.6(5)
C95 C94 C125 C126 -92.9(5)
C93 C94 C125 C126 79.0(5)
C94 C95 C127 C128 99.2(4)
C96 C95 C127 C128 -73.5(5)
C99 C98 C129 C130 112.6(4)
C97 C98 C129 C130 -61.2(5)
C98 C99 C131 C132 -65.3(5)
C100 C99 C131 C132 104.7(4)
C101 C102 C133 C134 99.9(4)
C103 C102 C133 C134 -71.4(5)
C102 C103 C135 C136 104.5(4)
C104 C103 C135 C136 -68.6(5)
C107 C106 C137 C138 -87.4(4)
C105 C106 C137 C138 101.7(4)
C108 C107 C139 C140 -74.4(5)
C106 C107 C139 C140 101.9(4)
C109 C110 C141 C142 -69.4(5)
C111 C110 C141 C142 103.5(4)
C112 C111 C143 C144 89.7(4)
C110 C111 C143 C144 -90.6(4)
C115 C114 C145 C146 -77.3(4)
C113 C114 C145 C146 100.0(4)
C114 C115 C147 C148 -83.4(5)
C116 C115 C147 C148 83.7(5)
